data_4314667
loop_
_publ_author_name
'Jeffrey W. Pavlik'
'Bruce C. Noll'
'Allen G. Oliver'
'Charles E. Schulz'
'W. Robert Scheidt'

_publ_section_title
;
 Hydrosulfide (HS-) Coordination in Iron Porphyrinates
;
_journal_name_full 'Inorganic Chemistry'
_journal_page_first 1017
_journal_page_last 1026
_journal_paper_doi 10.1021/ic901853p
_journal_volume 49
_journal_year 2010
_chemical_formula_moiety 'C36 H45 Fe N4 S, C18 H36 N2 Na O6, 0.5(C6 H6)'
_chemical_formula_sum 'C57 H84 Fe N6 Na O6 S6'
_chemical_formula_weight 1060.224
_chemical_melting_point ?
_chemical_name_common '[Na(222)][Fe(OEP)(SH)]0.5C6H6'
_chemical_name_systematic
; 
 ? 
;
_space_group_IT_number 14
_symmetry_cell_setting monoclinic
_symmetry_space_group_name_Hall '-P 2yn'
_symmetry_space_group_name_H-M 'P 1 21/n 1'
_atom_sites_solution_hydrogens geom
_atom_sites_solution_primary direct
_atom_sites_solution_secondary difmap
_audit_creation_method SHELXL-97
_cell_angle_alpha 90.00
_cell_angle_beta 116.6760(10)
_cell_angle_gamma 90.00
_cell_formula_units_Z 8
_cell_length_a 21.9682(4)
_cell_length_b 23.7269(4)
_cell_length_c 24.1203(6)
_cell_measurement_reflns_used 9147
_cell_measurement_temperature 100(2)
_cell_measurement_theta_max 30.6836
_cell_measurement_theta_min 2.2455
_cell_volume 11234.2(4)
_computing_cell_refinement 'BRUKER APEX2'
_computing_data_collection 'BRUKER APEX2'
_computing_data_reduction 'BRUKER SAINT/XPREP'
_computing_molecular_graphics ORTEP3
_computing_publication_material 'BRUKER SHELXTL'
_computing_structure_refinement 'SHELXL-97 (Sheldrick, 1997)'
_computing_structure_solution 'SHELXS-97 (Sheldrick, 1990)'
_diffrn_ambient_temperature 100(2)
_diffrn_detector_area_resol_mean 8.33
_diffrn_measured_fraction_theta_full 0.998
_diffrn_measured_fraction_theta_max 0.998
_diffrn_measurement_device_type 'Bruker SMART APEX CCD diffractometer'
_diffrn_measurement_method '\f and \w scans'
_diffrn_radiation_monochromator graphite
_diffrn_radiation_source 'fine-focus sealed tube'
_diffrn_radiation_type MoK\a
_diffrn_radiation_wavelength 0.71073
_diffrn_reflns_av_R_equivalents 0.0465
_diffrn_reflns_av_sigmaI/netI 0.0266
_diffrn_reflns_limit_h_max 30
_diffrn_reflns_limit_h_min -32
_diffrn_reflns_limit_k_max 34
_diffrn_reflns_limit_k_min -34
_diffrn_reflns_limit_l_max 35
_diffrn_reflns_limit_l_min -35
_diffrn_reflns_number 398321
_diffrn_reflns_theta_full 31.49
_diffrn_reflns_theta_max 31.49
_diffrn_reflns_theta_min 1.69
_exptl_absorpt_coefficient_mu 0.367
_exptl_absorpt_correction_T_max 0.8859
_exptl_absorpt_correction_T_min 0.8463
_exptl_absorpt_correction_type multi-scan
_exptl_absorpt_process_details 'Blessing, R.H. ACTA Cryst. (1995) A51, 33-38'
_exptl_crystal_colour 'dark red'
_exptl_crystal_density_diffrn 1.254
_exptl_crystal_density_meas ?
_exptl_crystal_density_method 'not measured'
_exptl_crystal_description 'hexagonal pill'
_exptl_crystal_F_000 4552
_exptl_crystal_size_max 0.47
_exptl_crystal_size_mid 0.39
_exptl_crystal_size_min 0.34
_refine_diff_density_max 1.159
_refine_diff_density_min -0.627
_refine_diff_density_rms 0.070
_refine_ls_extinction_method none
_refine_ls_goodness_of_fit_ref 1.059
_refine_ls_hydrogen_treatment mixed
_refine_ls_matrix_type full
_refine_ls_number_parameters 1325
_refine_ls_number_reflns 37293
_refine_ls_number_restraints 1
_refine_ls_restrained_S_all 1.059
_refine_ls_R_factor_all 0.0761
_refine_ls_R_factor_gt 0.0456
_refine_ls_shift/su_max 0.002
_refine_ls_shift/su_mean 0.000
_refine_ls_structure_factor_coef Fsqd
_refine_ls_weighting_details 'calc w=1/[\s^2^(Fo^2^)+(0.0556P)^2^+9.1657P] where P=(Fo^2^+2Fc^2^)/3'
_refine_ls_weighting_scheme calc
_refine_ls_wR_factor_gt 0.1118
_refine_ls_wR_factor_ref 0.1346
_reflns_number_gt 27137
_reflns_number_total 37293
_reflns_threshold_expression >2sigma(I)
_cod_data_source_file ic901853p_si_002_1.cif
_cod_data_source_block feiioephs
_cod_depositor_comments
;
The following automatic conversions were performed:

'_chemical_melting_point' value 'not measured' was changed to '?' -
the value is undefined or not given.

Automatic conversion script
Id: cif_fix_values 1569 2011-02-09 13:29:24Z adriana 

The following automatic conversions were performed:

'_exptl_crystal_density_meas' value 'not measured' was changed to '?'
- the value is perceived as not measured.

Automatic conversion script
Id: cif_fix_values 3008 2015-01-20 13:52:24Z robertas 

2023-09-06
Z value and formula fixed to values more according to usual
chemical conventions.                 miguel
;
_cod_original_formula_sum 'C114 H168 Fe2 N12 Na2 O12 S2'
_cod_original_formula_weight 2120.448
_cod_original_formula_moiety '2(C36 H45 Fe N4 S), 2(C18 H36 N2 Na O6), C6 H6'
_cod_original_formula_units_Z 4
_cod_database_code 4314667

loop_
_symmetry_equiv_pos_as_xyz
'x, y, z'
'-x+1/2, y+1/2, -z+1/2'
'-x, -y, -z'
'x-1/2, -y-1/2, z-1/2'

loop_
_atom_site_label
_atom_site_type_symbol
_atom_site_fract_x
_atom_site_fract_y
_atom_site_fract_z
_atom_site_U_iso_or_equiv
_atom_site_adp_type
_atom_site_occupancy
_atom_site_symmetry_multiplicity
_atom_site_calc_flag
_atom_site_refinement_flags
_atom_site_disorder_assembly
_atom_site_disorder_group
Fe1 Fe 0.212725(11) 0.111852(9) 0.342063(10) 0.01781(5) Uani 1 1 d . . .
S1 S 0.17735(2) 0.046357(18) 0.39733(2) 0.02486(8) Uani 1 1 d D . .
N11 N 0.20896(7) 0.19024(5) 0.38213(6) 0.0191(2) Uani 1 1 d . . .
N12 N 0.32025(7) 0.11965(6) 0.39069(6) 0.0195(2) Uani 1 1 d . . .
N13 N 0.23081(7) 0.06403(5) 0.27653(6) 0.0184(2) Uani 1 1 d . . .
N14 N 0.11964(7) 0.13607(5) 0.26661(6) 0.0177(2) Uani 1 1 d . . .
C111 C 0.11523(9) 0.30824(8) 0.41439(9) 0.0289(4) Uani 1 1 d . . .
H11A H 0.1313 0.3219 0.4575 0.035 Uiso 1 1 calc R . .
H11B H 0.0715 0.2883 0.4025 0.035 Uiso 1 1 calc R . .
C121 C 0.27697(9) 0.30853(7) 0.49768(8) 0.0232(3) Uani 1 1 d . . .
H12A H 0.3160 0.2896 0.5317 0.028 Uiso 1 1 calc R . .
H12B H 0.2491 0.3265 0.5156 0.028 Uiso 1 1 calc R . .
C131 C 0.48594(9) 0.17071(8) 0.52136(8) 0.0273(3) Uani 1 1 d . . .
H13A H 0.4713 0.2093 0.5253 0.033 Uiso 1 1 calc R . .
H13B H 0.5261 0.1739 0.5131 0.033 Uiso 1 1 calc R . .
C141 C 0.50118(9) 0.07275(9) 0.43930(9) 0.0342(4) Uani 1 1 d . . .
H14A H 0.5354 0.0727 0.4834 0.041 Uiso 1 1 calc R . .
H14B H 0.4933 0.0332 0.4246 0.041 Uiso 1 1 calc R . .
C151 C 0.33170(8) -0.03230(7) 0.22476(8) 0.0211(3) Uani 1 1 d . . .
H15A H 0.3113 -0.0682 0.2036 0.025 Uiso 1 1 calc R . .
H15B H 0.3692 -0.0415 0.2660 0.025 Uiso 1 1 calc R . .
C161 C 0.17568(9) -0.01737(7) 0.12780(7) 0.0219(3) Uani 1 1 d . . .
H16A H 0.1302 -0.0303 0.1215 0.026 Uiso 1 1 calc R . .
H16B H 0.2014 -0.0509 0.1257 0.026 Uiso 1 1 calc R . .
C171 C -0.03239(9) 0.10852(8) 0.11468(8) 0.0262(3) Uani 1 1 d . . .
H17A H -0.0101 0.1052 0.0871 0.031 Uiso 1 1 calc R . .
H17B H -0.0700 0.1361 0.0958 0.031 Uiso 1 1 calc R . .
C181 C -0.05175(8) 0.20731(7) 0.19587(8) 0.0229(3) Uani 1 1 d . . .
H18A H -0.0548 0.2177 0.2343 0.028 Uiso 1 1 calc R . .
H18B H -0.0931 0.1854 0.1694 0.028 Uiso 1 1 calc R . .
C112 C 0.10265(15) 0.35839(11) 0.37231(14) 0.0564(7) Uani 1 1 d . . .
H11C H 0.0691 0.3833 0.3760 0.085 Uiso 1 1 calc R . .
H11D H 0.0852 0.3455 0.3293 0.085 Uiso 1 1 calc R . .
H11E H 0.1454 0.3789 0.3842 0.085 Uiso 1 1 calc R . .
C122 C 0.30340(10) 0.35375(8) 0.46910(9) 0.0306(4) Uani 1 1 d . . .
H12C H 0.3307 0.3811 0.5011 0.046 Uiso 1 1 calc R . .
H12D H 0.2648 0.3730 0.4358 0.046 Uiso 1 1 calc R . .
H12E H 0.3317 0.3362 0.4520 0.046 Uiso 1 1 calc R . .
C132 C 0.50623(11) 0.13925(9) 0.58214(9) 0.0359(4) Uani 1 1 d . . .
H13C H 0.5431 0.1596 0.6159 0.054 Uiso 1 1 calc R . .
H13D H 0.5217 0.1013 0.5788 0.054 Uiso 1 1 calc R . .
H13E H 0.4669 0.1367 0.5909 0.054 Uiso 1 1 calc R . .
C142 C 0.52818(12) 0.10576(11) 0.40206(12) 0.0455(5) Uani 1 1 d . . .
H14C H 0.5708 0.0887 0.4066 0.068 Uiso 1 1 calc R . .
H14D H 0.5367 0.1447 0.4170 0.068 Uiso 1 1 calc R . .
H14E H 0.4947 0.1054 0.3582 0.068 Uiso 1 1 calc R . .
C152 C 0.36048(9) -0.00032(8) 0.18667(9) 0.0286(4) Uani 1 1 d . . .
H15C H 0.3950 -0.0235 0.1823 0.043 Uiso 1 1 calc R . .
H15D H 0.3813 0.0350 0.2078 0.043 Uiso 1 1 calc R . .
H15E H 0.3236 0.0081 0.1455 0.043 Uiso 1 1 calc R . .
C162 C 0.16679(11) 0.02293(8) 0.07513(8) 0.0314(4) Uani 1 1 d . . .
H16C H 0.1425 0.0036 0.0352 0.047 Uiso 1 1 calc R . .
H16D H 0.2116 0.0351 0.0802 0.047 Uiso 1 1 calc R . .
H16E H 0.1405 0.0559 0.0763 0.047 Uiso 1 1 calc R . .
C172 C -0.06184(9) 0.05110(8) 0.11901(9) 0.0321(4) Uani 1 1 d . . .
H17C H -0.0947 0.0388 0.0774 0.048 Uiso 1 1 calc R . .
H17D H -0.0848 0.0543 0.1456 0.048 Uiso 1 1 calc R . .
H17E H -0.0249 0.0234 0.1368 0.048 Uiso 1 1 calc R . .
C182 C -0.04984(10) 0.26094(8) 0.16166(10) 0.0335(4) Uani 1 1 d . . .
H18C H -0.0910 0.2832 0.1518 0.050 Uiso 1 1 calc R . .
H18D H -0.0477 0.2509 0.1232 0.050 Uiso 1 1 calc R . .
H18E H -0.0096 0.2832 0.1880 0.050 Uiso 1 1 calc R . .
C1A1 C 0.15131(8) 0.22085(6) 0.36901(7) 0.0197(3) Uani 1 1 d . . .
C1A2 C 0.26053(8) 0.21639(6) 0.43159(7) 0.0192(3) Uani 1 1 d . . .
C1A3 C 0.35645(8) 0.15450(7) 0.44024(7) 0.0215(3) Uani 1 1 d . . .
C1A4 C 0.36721(8) 0.08465(7) 0.38568(7) 0.0225(3) Uani 1 1 d . . .
C1A5 C 0.18290(8) 0.04756(6) 0.21877(7) 0.0178(3) Uani 1 1 d . . .
C1A6 C 0.29002(8) 0.03714(6) 0.28612(7) 0.0183(3) Uani 1 1 d . . .
C1A7 C 0.08697(8) 0.10848(6) 0.21118(7) 0.0184(3) Uani 1 1 d . . .
C1A8 C 0.07412(8) 0.17455(6) 0.26874(7) 0.0181(3) Uani 1 1 d . . .
C1B1 C 0.16620(8) 0.26706(7) 0.41296(7) 0.0214(3) Uani 1 1 d . . .
C1B2 C 0.23465(8) 0.26539(7) 0.45050(7) 0.0204(3) Uani 1 1 d . . .
C1B3 C 0.42891(9) 0.14142(8) 0.46724(8) 0.0261(3) Uani 1 1 d . . .
C1B4 C 0.43534(9) 0.09766(8) 0.43359(8) 0.0277(3) Uani 1 1 d . . .
C1B5 C 0.27883(8) 0.00147(6) 0.23315(7) 0.0182(3) Uani 1 1 d . . .
C1B6 C 0.21220(8) 0.00823(6) 0.19126(7) 0.0180(3) Uani 1 1 d . . .
C1B7 C 0.01824(8) 0.12998(7) 0.17668(7) 0.0195(3) Uani 1 1 d . . .
C1B8 C 0.00999(8) 0.17105(6) 0.21234(7) 0.0190(3) Uani 1 1 d . . .
C1M1 C 0.32832(8) 0.19891(7) 0.45918(7) 0.0212(3) Uani 1 1 d . . .
H1MA H 0.3587 0.2194 0.4947 0.025 Uiso 1 1 calc R . .
C1M2 C 0.35250(8) 0.04541(7) 0.33789(7) 0.0214(3) Uani 1 1 d . . .
H1MB H 0.3890 0.0220 0.3411 0.026 Uiso 1 1 calc R . .
C1M3 C 0.11611(8) 0.06705(7) 0.18970(7) 0.0193(3) Uani 1 1 d . . .
H1MC H 0.0872 0.0503 0.1509 0.023 Uiso 1 1 calc R . .
C1M4 C 0.08847(8) 0.21225(6) 0.31744(8) 0.0206(3) Uani 1 1 d . . .
H1MD H 0.0515 0.2345 0.3153 0.025 Uiso 1 1 calc R . .
Fe2 Fe 0.680551(12) 0.154659(9) 0.307600(11) 0.01970(5) Uani 1 1 d . . .
S2 S 0.63197(3) 0.218500(18) 0.35295(2) 0.02792(9) Uani 1 1 d D . .
N21 N 0.60254(7) 0.14259(6) 0.21687(6) 0.0200(2) Uani 1 1 d . . .
N24 N 0.65227(7) 0.07701(5) 0.33065(6) 0.0181(2) Uani 1 1 d . . .
N23 N 0.77984(7) 0.13595(6) 0.37666(7) 0.0217(3) Uani 1 1 d . . .
N22 N 0.72823(8) 0.20612(6) 0.26699(7) 0.0238(3) Uani 1 1 d . . .
C211 C 0.43900(9) 0.07906(9) 0.09968(8) 0.0307(4) Uani 1 1 d . . .
H22A H 0.4085 0.0998 0.0617 0.037 Uiso 1 1 calc R . .
H22B H 0.4146 0.0742 0.1253 0.037 Uiso 1 1 calc R . .
C212 C 0.45390(12) 0.02109(10) 0.08128(10) 0.0408(5) Uani 1 1 d . . .
H22C H 0.4110 0.0007 0.0582 0.061 Uiso 1 1 calc R . .
H22D H 0.4831 -0.0002 0.1187 0.061 Uiso 1 1 calc R . .
H22E H 0.4772 0.0255 0.0551 0.061 Uiso 1 1 calc R . .
C221 C 0.49742(10) 0.18038(9) 0.04949(8) 0.0312(4) Uani 1 1 d . . .
H21A H 0.5086 0.2210 0.0518 0.037 Uiso 1 1 calc R . .
H21B H 0.4472 0.1769 0.0303 0.037 Uiso 1 1 calc R . .
C222 C 0.52336(14) 0.15126(12) 0.00821(10) 0.0502(6) Uani 1 1 d . . .
H21C H 0.5024 0.1685 -0.0331 0.075 Uiso 1 1 calc R . .
H21D H 0.5114 0.1112 0.0047 0.075 Uiso 1 1 calc R . .
H21E H 0.5730 0.1553 0.0263 0.075 Uiso 1 1 calc R . .
C231 C 0.72876(13) 0.30492(8) 0.14533(10) 0.0362(4) Uani 1 1 d . . .
H28A H 0.7597 0.3378 0.1567 0.043 Uiso 1 1 calc R . .
H28B H 0.6816 0.3194 0.1288 0.043 Uiso 1 1 calc R . .
C232 C 0.73604(14) 0.27149(9) 0.09444(10) 0.0432(5) Uani 1 1 d . . .
H28C H 0.7248 0.2958 0.0583 0.065 Uiso 1 1 calc R . .
H28D H 0.7049 0.2392 0.0824 0.065 Uiso 1 1 calc R . .
H28E H 0.7830 0.2580 0.1100 0.065 Uiso 1 1 calc R . .
C241 C 0.86737(11) 0.30314(8) 0.27499(11) 0.0359(4) Uani 1 1 d . . .
H27A H 0.8674 0.3193 0.2372 0.043 Uiso 1 1 calc R . .
H27B H 0.9072 0.2778 0.2944 0.043 Uiso 1 1 calc R . .
C242 C 0.87458(12) 0.35063(9) 0.31996(12) 0.0435(5) Uani 1 1 d . . .
H27C H 0.9170 0.3712 0.3303 0.065 Uiso 1 1 calc R . .
H27D H 0.8756 0.3348 0.3579 0.065 Uiso 1 1 calc R . .
H27E H 0.8358 0.3764 0.3007 0.065 Uiso 1 1 calc R . .
C251 C 0.96344(10) 0.17241(8) 0.47889(9) 0.0317(4) Uani 1 1 d . . .
H26A H 0.9832 0.1667 0.5243 0.038 Uiso 1 1 calc R . .
H26B H 0.9609 0.2135 0.4711 0.038 Uiso 1 1 calc R . .
C252 C 1.01106(12) 0.14627(12) 0.45544(13) 0.0513(6) Uani 1 1 d . . .
H26C H 1.0562 0.1636 0.4769 0.077 Uiso 1 1 calc R . .
H26D H 0.9927 0.1527 0.4107 0.077 Uiso 1 1 calc R . .
H26E H 1.0148 0.1057 0.4637 0.077 Uiso 1 1 calc R . .
C261 C 0.90242(9) 0.06897(8) 0.52616(8) 0.0266(3) Uani 1 1 d . . .
H25A H 0.8735 0.0662 0.5479 0.032 Uiso 1 1 calc R . .
H25B H 0.9457 0.0873 0.5547 0.032 Uiso 1 1 calc R . .
C262 C 0.91785(10) 0.00949(8) 0.51128(9) 0.0301(4) Uani 1 1 d . . .
H25C H 0.9409 -0.0121 0.5498 0.045 Uiso 1 1 calc R . .
H25D H 0.9474 0.0118 0.4907 0.045 Uiso 1 1 calc R . .
H25E H 0.8751 -0.0093 0.4838 0.045 Uiso 1 1 calc R . .
C271 C 0.66261(9) -0.03793(7) 0.44257(8) 0.0232(3) Uani 1 1 d . . .
H24A H 0.6210 -0.0498 0.4455 0.028 Uiso 1 1 calc R . .
H24B H 0.6925 -0.0184 0.4817 0.028 Uiso 1 1 calc R . .
C272 C 0.69922(11) -0.09015(8) 0.43595(9) 0.0351(4) Uani 1 1 d . . .
H24C H 0.7107 -0.1149 0.4718 0.053 Uiso 1 1 calc R . .
H24D H 0.7411 -0.0788 0.4339 0.053 Uiso 1 1 calc R . .
H24E H 0.6695 -0.1103 0.3979 0.053 Uiso 1 1 calc R . .
C281 C 0.52331(9) -0.03283(8) 0.31646(8) 0.0279(3) Uani 1 1 d . . .
H23A H 0.4817 -0.0100 0.2934 0.033 Uiso 1 1 calc R . .
H23B H 0.5217 -0.0475 0.3542 0.033 Uiso 1 1 calc R . .
C282 C 0.52286(12) -0.08226(9) 0.27623(11) 0.0418(5) Uani 1 1 d . . .
H23C H 0.4817 -0.1049 0.2654 0.063 Uiso 1 1 calc R . .
H23D H 0.5632 -0.1057 0.2991 0.063 Uiso 1 1 calc R . .
H23E H 0.5233 -0.0681 0.2382 0.063 Uiso 1 1 calc R . .
C2A1 C 0.54954(8) 0.10532(7) 0.19977(7) 0.0197(3) Uani 1 1 d . . .
C2A2 C 0.58962(9) 0.17471(7) 0.16560(7) 0.0219(3) Uani 1 1 d . . .
C2A3 C 0.69779(10) 0.23062(7) 0.20940(8) 0.0246(3) Uani 1 1 d . . .
C2A4 C 0.79289(10) 0.22813(7) 0.29650(8) 0.0256(3) Uani 1 1 d . . .
C2A5 C 0.83748(9) 0.16733(7) 0.39093(8) 0.0237(3) Uani 1 1 d . . .
C2A6 C 0.79638(8) 0.09821(7) 0.42426(7) 0.0206(3) Uani 1 1 d . . .
C2A7 C 0.68559(8) 0.04790(6) 0.38548(7) 0.0184(3) Uani 1 1 d . . .
C2A8 C 0.59086(8) 0.05058(6) 0.29885(7) 0.0186(3) Uani 1 1 d . . .
C2B1 C 0.50170(8) 0.11347(7) 0.13516(7) 0.0226(3) Uani 1 1 d . . .
C2B2 C 0.52669(9) 0.15685(7) 0.11397(8) 0.0238(3) Uani 1 1 d . . .
C2B3 C 0.74454(11) 0.27083(7) 0.20275(9) 0.0286(4) Uani 1 1 d . . .
C2B4 C 0.80327(10) 0.26931(7) 0.25675(9) 0.0283(4) Uani 1 1 d . . .
C2B5 C 0.89251(9) 0.14861(7) 0.44925(8) 0.0250(3) Uani 1 1 d . . .
C2B6 C 0.86701(8) 0.10516(7) 0.46971(8) 0.0232(3) Uani 1 1 d . . .
C2B7 C 0.64315(8) 0.00259(6) 0.38947(7) 0.0194(3) Uani 1 1 d . . .
C2B8 C 0.58419(8) 0.00438(6) 0.33547(7) 0.0196(3) Uani 1 1 d . . .
C2M1 C 0.63344(9) 0.21683(7) 0.16341(8) 0.0240(3) Uani 1 1 d . . .
H2MD H 0.6172 0.2383 0.1263 0.029 Uiso 1 1 calc R . .
C2M2 C 0.84258(10) 0.21068(7) 0.35418(9) 0.0265(3) Uani 1 1 d . . .
H2MC H 0.8846 0.2305 0.3703 0.032 Uiso 1 1 calc R . .
C2M3 C 0.75213(8) 0.05859(6) 0.42907(7) 0.0201(3) Uani 1 1 d . . .
H2MB H 0.7693 0.0367 0.4659 0.024 Uiso 1 1 calc R . .
C2M4 C 0.54333(8) 0.06443(7) 0.23873(7) 0.0197(3) Uani 1 1 d . . .
H2MA H 0.5019 0.0437 0.2223 0.024 Uiso 1 1 calc R . .
Na30 Na 0.83323(3) -0.02151(3) 0.20984(3) 0.02144(13) Uani 1 1 d . . .
N301 N 0.91966(8) -0.10928(6) 0.26564(7) 0.0270(3) Uani 1 1 d . A .
N302 N 0.72859(8) 0.05883(6) 0.13481(7) 0.0243(3) Uani 1 1 d . A .
O301 O 0.78158(7) -0.11278(6) 0.16121(6) 0.0306(3) Uani 1 1 d . A .
O302 O 0.78228(7) -0.02905(6) 0.08308(6) 0.0298(3) Uani 1 1 d . A .
O303 O 0.95836(6) -0.00010(5) 0.26890(6) 0.0307(3) Uani 1 1 d . A .
O304 O 0.86940(7) 0.08396(5) 0.22403(6) 0.0260(2) Uani 1 1 d . A .
O35A O 0.85648(9) -0.02658(8) 0.31991(8) 0.0224(5) Uani 0.662(5) 1 d P A 1
O35B O 0.84309(18) -0.06673(16) 0.31381(15) 0.0228(10) Uani 0.338(5) 1 d P A 2
O36A O 0.72838(12) -0.0264(2) 0.22398(14) 0.0237(8) Uani 0.726(15) 1 d P A 1
O36B O 0.7369(3) -0.0008(5) 0.2368(3) 0.018(2) Uani 0.274(15) 1 d P A 2
C301 C 0.88809(12) -0.15998(8) 0.22875(9) 0.0382(5) Uani 1 1 d . . .
H30A H 0.9063 -0.1939 0.2550 0.046 Uiso 1 1 calc R A .
H30B H 0.8999 -0.1625 0.1938 0.046 Uiso 1 1 calc R . .
C302 C 0.81181(13) -0.15841(8) 0.20389(10) 0.0402(5) Uani 1 1 d . A .
H30C H 0.7924 -0.1945 0.1827 0.048 Uiso 1 1 calc R . .
H30D H 0.8003 -0.1545 0.2389 0.048 Uiso 1 1 calc R . .
C303 C 0.77203(11) -0.12629(9) 0.10111(9) 0.0346(4) Uani 1 1 d . . .
H30E H 0.7426 -0.1600 0.0856 0.042 Uiso 1 1 calc R A .
H30F H 0.8164 -0.1346 0.1016 0.042 Uiso 1 1 calc R . .
C304 C 0.73895(11) -0.07661(9) 0.05971(9) 0.0392(5) Uani 1 1 d . A .
H30G H 0.7314 -0.0849 0.0169 0.047 Uiso 1 1 calc R . .
H30H H 0.6942 -0.0688 0.0588 0.047 Uiso 1 1 calc R . .
C305 C 0.75173(10) 0.02158(9) 0.05049(9) 0.0315(4) Uani 1 1 d . . .
H30I H 0.7298 0.0139 0.0053 0.038 Uiso 1 1 calc R A .
H30J H 0.7877 0.0502 0.0592 0.038 Uiso 1 1 calc R . .
C306 C 0.69894(9) 0.04509(8) 0.06856(8) 0.0292(4) Uani 1 1 d . A .
H30K H 0.6786 0.0795 0.0440 0.035 Uiso 1 1 calc R . .
H30L H 0.6621 0.0171 0.0586 0.035 Uiso 1 1 calc R . .
C307 C 0.98325(10) -0.09594(9) 0.26253(10) 0.0332(4) Uani 1 1 d . . .
H30M H 0.9746 -0.0964 0.2186 0.040 Uiso 1 1 calc R A .
H30N H 1.0172 -0.1257 0.2846 0.040 Uiso 1 1 calc R . .
C308 C 1.01259(9) -0.03993(9) 0.29008(9) 0.0319(4) Uani 1 1 d . A .
H30O H 1.0344 -0.0422 0.3359 0.038 Uiso 1 1 calc R . .
H30P H 1.0474 -0.0284 0.2769 0.038 Uiso 1 1 calc R . .
C309 C 0.98199(10) 0.05519(8) 0.29077(10) 0.0372(5) Uani 1 1 d . . .
H30Q H 1.0020 0.0726 0.2654 0.045 Uiso 1 1 calc R A .
H30R H 1.0174 0.0538 0.3344 0.045 Uiso 1 1 calc R . .
C310 C 0.92264(11) 0.08883(8) 0.28587(9) 0.0350(4) Uani 1 1 d . A .
H31A H 0.9068 0.0746 0.3158 0.042 Uiso 1 1 calc R . .
H31B H 0.9359 0.1288 0.2957 0.042 Uiso 1 1 calc R . .
C311 C 0.81415(10) 0.12068(7) 0.21358(9) 0.0300(4) Uani 1 1 d . . .
H31C H 0.8303 0.1602 0.2218 0.036 Uiso 1 1 calc R A .
H31D H 0.7940 0.1109 0.2417 0.036 Uiso 1 1 calc R . .
C312 C 0.76187(10) 0.11422(7) 0.14712(10) 0.0303(4) Uani 1 1 d . A .
H31E H 0.7269 0.1440 0.1370 0.036 Uiso 1 1 calc R . .
H31F H 0.7842 0.1194 0.1198 0.036 Uiso 1 1 calc R . .
C313 C 0.92655(12) -0.11547(9) 0.32868(9) 0.0392(5) Uani 1 1 d . . .
H31G H 0.9726 -0.1303 0.3557 0.047 Uiso 1 1 calc R A .
H31H H 0.8932 -0.1439 0.3279 0.047 Uiso 1 1 calc R . .
C314 C 0.91610(10) -0.06224(12) 0.35706(8) 0.0420(5) Uani 1 1 d . A .
H31I H 0.9134 -0.0727 0.3956 0.050 Uiso 1 1 calc R B 1
H31J H 0.9574 -0.0387 0.3693 0.050 Uiso 1 1 calc R B 1
C315 C 0.80174(10) -0.03950(9) 0.33217(9) 0.0323(4) Uani 1 1 d . . .
H31K H 0.8109 -0.0245 0.3735 0.039 Uiso 1 1 calc R A 1
H31L H 0.7973 -0.0809 0.3333 0.039 Uiso 1 1 calc R A 1
C316 C 0.73755(11) -0.01580(12) 0.28515(9) 0.0433(5) Uani 1 1 d . A .
H31M H 0.6991 -0.0324 0.2903 0.052 Uiso 1 1 calc R C 1
H31N H 0.7373 0.0254 0.2915 0.052 Uiso 1 1 calc R C 1
C317 C 0.66889(9) -0.00144(9) 0.17782(10) 0.0323(4) Uani 1 1 d . . .
H31O H 0.6342 0.0000 0.1935 0.039 Uiso 1 1 calc R A 1
H31P H 0.6510 -0.0264 0.1410 0.039 Uiso 1 1 calc R A 1
C318 C 0.67638(9) 0.05695(8) 0.15723(9) 0.0283(3) Uani 1 1 d . A .
H31X H 0.6321 0.0693 0.1236 0.034 Uiso 1 1 calc R . .
H31Y H 0.6890 0.0834 0.1924 0.034 Uiso 1 1 calc R . .
Na40 Na 0.78766(3) 0.21830(3) 0.66650(3) 0.02173(13) Uani 1 1 d . . .
N401 N 0.77809(9) 0.23245(7) 0.55446(7) 0.0303(3) Uani 1 1 d . . .
N402 N 0.79844(7) 0.20746(6) 0.78042(7) 0.0240(3) Uani 1 1 d . . .
O401 O 0.90754(7) 0.22452(5) 0.66865(6) 0.0299(3) Uani 1 1 d . . .
O402 O 0.86430(7) 0.29233(6) 0.73519(6) 0.0297(3) Uani 1 1 d . . .
O403 O 0.72040(7) 0.30574(6) 0.61847(6) 0.0305(3) Uani 1 1 d . . .
O404 O 0.67015(7) 0.22384(5) 0.66774(6) 0.0276(3) Uani 1 1 d . . .
O405 O 0.72440(7) 0.13741(5) 0.59806(6) 0.0304(3) Uani 1 1 d . . .
O406 O 0.83824(6) 0.12542(5) 0.70999(6) 0.0252(2) Uani 1 1 d . . .
C401 C 0.84510(12) 0.24688(9) 0.55841(10) 0.0366(4) Uani 1 1 d . . .
H40A H 0.8534 0.2877 0.5669 0.044 Uiso 1 1 calc R . .
H40B H 0.8448 0.2390 0.5180 0.044 Uiso 1 1 calc R . .
C402 C 0.90247(11) 0.21402(9) 0.60873(10) 0.0352(4) Uani 1 1 d . . .
H40C H 0.8949 0.1732 0.5995 0.042 Uiso 1 1 calc R . .
H40D H 0.9460 0.2243 0.6085 0.042 Uiso 1 1 calc R . .
C403 C 0.94319(11) 0.27542(9) 0.69620(10) 0.0362(4) Uani 1 1 d . . .
H40E H 0.9240 0.3073 0.6670 0.043 Uiso 1 1 calc R . .
H40F H 0.9920 0.2716 0.7066 0.043 Uiso 1 1 calc R . .
C404 C 0.93532(10) 0.28572(9) 0.75351(10) 0.0362(4) Uani 1 1 d . . .
H40G H 0.9537 0.2535 0.7824 0.043 Uiso 1 1 calc R . .
H40H H 0.9604 0.3202 0.7747 0.043 Uiso 1 1 calc R . .
C405 C 0.84900(10) 0.30193(8) 0.78619(9) 0.0316(4) Uani 1 1 d . . .
H40I H 0.8032 0.3192 0.7706 0.038 Uiso 1 1 calc R . .
H40J H 0.8825 0.3288 0.8155 0.038 Uiso 1 1 calc R . .
C406 C 0.85065(10) 0.24783(8) 0.82005(8) 0.0298(4) Uani 1 1 d . . .
H40K H 0.8962 0.2303 0.8349 0.036 Uiso 1 1 calc R . .
H40L H 0.8434 0.2567 0.8568 0.036 Uiso 1 1 calc R . .
C407 C 0.72887(12) 0.27845(9) 0.52434(9) 0.0376(5) Uani 1 1 d . . .
H40M H 0.6820 0.2630 0.5062 0.045 Uiso 1 1 calc R . .
H40N H 0.7367 0.2944 0.4902 0.045 Uiso 1 1 calc R . .
C408 C 0.73516(13) 0.32487(8) 0.56967(10) 0.0378(5) Uani 1 1 d . . .
H40O H 0.7821 0.3402 0.5879 0.045 Uiso 1 1 calc R . .
H40P H 0.7035 0.3558 0.5470 0.045 Uiso 1 1 calc R . .
C409 C 0.64939(10) 0.30165(9) 0.60144(9) 0.0345(4) Uani 1 1 d . . .
H40Q H 0.6269 0.2756 0.5659 0.041 Uiso 1 1 calc R . .
H40R H 0.6275 0.3391 0.5894 0.041 Uiso 1 1 calc R . .
C410 C 0.64325(11) 0.27978(8) 0.65694(9) 0.0334(4) Uani 1 1 d . . .
H41A H 0.6693 0.3039 0.6935 0.040 Uiso 1 1 calc R . .
H41B H 0.5949 0.2795 0.6490 0.040 Uiso 1 1 calc R . .
C411 C 0.67279(10) 0.19905(8) 0.72249(9) 0.0304(4) Uani 1 1 d . . .
H41C H 0.6758 0.1576 0.7199 0.037 Uiso 1 1 calc R . .
H41D H 0.6301 0.2079 0.7252 0.037 Uiso 1 1 calc R . .
C412 C 0.73280(9) 0.21986(8) 0.78057(8) 0.0285(3) Uani 1 1 d . . .
H41E H 0.7286 0.2611 0.7842 0.034 Uiso 1 1 calc R . .
H41F H 0.7319 0.2019 0.8172 0.034 Uiso 1 1 calc R . .
C413 C 0.75276(11) 0.17941(9) 0.51981(8) 0.0357(4) Uani 1 1 d . . .
H41G H 0.7914 0.1532 0.5305 0.043 Uiso 1 1 calc R . .
H41H H 0.7331 0.1873 0.4748 0.043 Uiso 1 1 calc R . .
C414 C 0.69946(11) 0.15161(9) 0.53385(9) 0.0374(5) Uani 1 1 d . . .
H41I H 0.6601 0.1773 0.5216 0.045 Uiso 1 1 calc R . .
H41J H 0.6833 0.1169 0.5086 0.045 Uiso 1 1 calc R . .
C415 C 0.76197(11) 0.08596(8) 0.61412(9) 0.0316(4) Uani 1 1 d . . .
H41K H 0.7985 0.0870 0.6007 0.038 Uiso 1 1 calc R . .
H41L H 0.7315 0.0538 0.5933 0.038 Uiso 1 1 calc R . .
C416 C 0.79215(11) 0.07940(7) 0.68287(9) 0.0305(4) Uani 1 1 d . . .
H41M H 0.7559 0.0800 0.6965 0.037 Uiso 1 1 calc R . .
H41N H 0.8167 0.0431 0.6957 0.037 Uiso 1 1 calc R . .
C417 C 0.86799(10) 0.12639(8) 0.77602(8) 0.0286(4) Uani 1 1 d . . .
H41O H 0.9095 0.1501 0.7921 0.034 Uiso 1 1 calc R . .
H41P H 0.8819 0.0877 0.7920 0.034 Uiso 1 1 calc R . .
C418 C 0.81970(10) 0.14914(8) 0.80015(8) 0.0274(3) Uani 1 1 d . . .
H41Q H 0.7788 0.1248 0.7851 0.033 Uiso 1 1 calc R . .
H41R H 0.8424 0.1475 0.8460 0.033 Uiso 1 1 calc R . .
C(S1 C 0.47623(10) 0.38590(9) 0.46184(9) 0.0331(4) Uani 1 1 d . . .
H(SA H 0.4476 0.4036 0.4767 0.040 Uiso 1 1 calc R . .
C(S2 C 0.47852(10) 0.32767(10) 0.45937(10) 0.0379(4) Uani 1 1 d . . .
H(SB H 0.4519 0.3054 0.4730 0.045 Uiso 1 1 calc R . .
C(S3 C 0.51967(11) 0.30188(9) 0.43701(10) 0.0372(4) Uani 1 1 d . . .
H(SC H 0.5210 0.2619 0.4351 0.045 Uiso 1 1 calc R . .
C(S4 C 0.55873(11) 0.33422(9) 0.41753(9) 0.0344(4) Uani 1 1 d . . .
H(SD H 0.5868 0.3165 0.4021 0.041 Uiso 1 1 calc R . .
C(S5 C 0.55698(11) 0.39271(9) 0.42056(9) 0.0349(4) Uani 1 1 d . . .
H(SE H 0.5841 0.4150 0.4075 0.042 Uiso 1 1 calc R . .
C(S6 C 0.51541(10) 0.41829(9) 0.44269(9) 0.0325(4) Uani 1 1 d . . .
H(SF H 0.5139 0.4582 0.4447 0.039 Uiso 1 1 calc R . .
H2S H 0.5992(15) 0.1854(12) 0.3686(14) 0.072(10) Uiso 1 1 d D . .
H1S H 0.1455(14) 0.0815(11) 0.4174(13) 0.055(8) Uiso 1 1 d D . .

loop_
_atom_site_aniso_label
_atom_site_aniso_U_11
_atom_site_aniso_U_22
_atom_site_aniso_U_33
_atom_site_aniso_U_23
_atom_site_aniso_U_13
_atom_site_aniso_U_12
Fe1 0.01627(10) 0.01742(10) 0.01754(10) -0.00251(8) 0.00564(8) 0.00133(8)
S1 0.0250(2) 0.02215(18) 0.02555(19) 0.00167(15) 0.00972(16) 0.00071(15)
N11 0.0192(6) 0.0182(6) 0.0190(6) -0.0021(5) 0.0078(5) -0.0002(5)
N12 0.0179(6) 0.0195(6) 0.0188(6) -0.0027(5) 0.0062(5) 0.0013(5)
N13 0.0167(6) 0.0196(6) 0.0176(6) -0.0029(5) 0.0065(5) 0.0005(5)
N14 0.0170(6) 0.0165(5) 0.0183(6) -0.0008(4) 0.0069(5) 0.0005(4)
C111 0.0268(8) 0.0272(8) 0.0321(9) -0.0081(7) 0.0126(7) 0.0037(7)
C121 0.0275(8) 0.0213(7) 0.0198(7) -0.0045(6) 0.0098(6) -0.0008(6)
C131 0.0236(8) 0.0290(8) 0.0251(8) -0.0028(6) 0.0073(6) -0.0003(6)
C141 0.0214(8) 0.0371(10) 0.0318(9) -0.0118(8) 0.0011(7) 0.0067(7)
C151 0.0198(7) 0.0202(7) 0.0245(7) -0.0032(6) 0.0108(6) 0.0009(5)
C161 0.0233(7) 0.0222(7) 0.0189(7) -0.0035(6) 0.0083(6) -0.0005(6)
C171 0.0194(7) 0.0327(9) 0.0200(7) -0.0029(6) 0.0031(6) 0.0038(6)
C181 0.0178(7) 0.0211(7) 0.0278(8) 0.0014(6) 0.0084(6) 0.0031(5)
C112 0.0604(16) 0.0422(13) 0.0669(17) 0.0188(12) 0.0289(14) 0.0301(12)
C122 0.0332(9) 0.0298(9) 0.0248(8) -0.0038(7) 0.0094(7) -0.0093(7)
C132 0.0406(11) 0.0336(10) 0.0252(9) -0.0016(7) 0.0074(8) 0.0000(8)
C142 0.0337(11) 0.0558(14) 0.0479(13) -0.0124(11) 0.0191(10) 0.0039(10)
C152 0.0234(8) 0.0370(9) 0.0291(8) 0.0024(7) 0.0150(7) 0.0026(7)
C162 0.0373(10) 0.0339(9) 0.0210(8) 0.0021(7) 0.0114(7) 0.0061(8)
C172 0.0222(8) 0.0356(10) 0.0320(9) -0.0144(7) 0.0063(7) -0.0029(7)
C182 0.0273(9) 0.0243(8) 0.0446(11) 0.0094(8) 0.0125(8) 0.0054(7)
C1A1 0.0205(7) 0.0178(6) 0.0210(7) -0.0022(5) 0.0093(6) 0.0004(5)
C1A2 0.0223(7) 0.0178(6) 0.0172(6) -0.0016(5) 0.0085(6) 0.0005(5)
C1A3 0.0195(7) 0.0238(7) 0.0171(7) -0.0028(6) 0.0045(6) 0.0016(6)
C1A4 0.0181(7) 0.0240(7) 0.0208(7) -0.0035(6) 0.0048(6) 0.0027(6)
C1A5 0.0173(7) 0.0180(6) 0.0176(6) -0.0009(5) 0.0073(5) -0.0001(5)
C1A6 0.0182(7) 0.0170(6) 0.0194(7) -0.0016(5) 0.0082(5) 0.0008(5)
C1A7 0.0164(6) 0.0196(7) 0.0175(6) 0.0004(5) 0.0060(5) 0.0008(5)
C1A8 0.0170(7) 0.0160(6) 0.0211(7) 0.0006(5) 0.0083(5) 0.0002(5)
C1B1 0.0239(7) 0.0189(7) 0.0222(7) -0.0028(5) 0.0111(6) 0.0015(6)
C1B2 0.0249(8) 0.0187(7) 0.0183(7) -0.0022(5) 0.0102(6) -0.0003(6)
C1B3 0.0215(8) 0.0279(8) 0.0228(7) -0.0044(6) 0.0045(6) 0.0007(6)
C1B4 0.0194(8) 0.0314(9) 0.0248(8) -0.0063(7) 0.0033(6) 0.0039(6)
C1B5 0.0189(7) 0.0163(6) 0.0205(7) -0.0018(5) 0.0099(6) -0.0004(5)
C1B6 0.0202(7) 0.0167(6) 0.0178(6) -0.0015(5) 0.0091(6) -0.0013(5)
C1B7 0.0167(7) 0.0206(7) 0.0181(6) 0.0012(5) 0.0052(5) 0.0014(5)
C1B8 0.0161(7) 0.0181(6) 0.0215(7) 0.0018(5) 0.0072(5) 0.0006(5)
C1M1 0.0230(7) 0.0222(7) 0.0160(6) -0.0029(5) 0.0066(6) 0.0001(6)
C1M2 0.0170(7) 0.0222(7) 0.0223(7) -0.0025(6) 0.0065(6) 0.0031(5)
C1M3 0.0174(7) 0.0215(7) 0.0177(6) -0.0016(5) 0.0067(5) -0.0002(5)
C1M4 0.0197(7) 0.0179(7) 0.0246(7) -0.0008(5) 0.0103(6) 0.0016(5)
Fe2 0.02362(11) 0.01636(10) 0.01954(10) 0.00080(8) 0.01005(9) 0.00115(8)
S2 0.0375(2) 0.02280(19) 0.02405(19) 0.00173(15) 0.01432(18) 0.00869(16)
N21 0.0253(7) 0.0177(6) 0.0186(6) 0.0020(5) 0.0114(5) 0.0031(5)
N24 0.0188(6) 0.0176(6) 0.0181(6) 0.0020(4) 0.0085(5) 0.0037(5)
N23 0.0230(7) 0.0186(6) 0.0239(6) -0.0027(5) 0.0108(5) 0.0003(5)
N22 0.0320(7) 0.0185(6) 0.0256(7) -0.0023(5) 0.0172(6) -0.0008(5)
C211 0.0229(8) 0.0410(10) 0.0226(8) 0.0082(7) 0.0053(6) 0.0010(7)
C212 0.0392(11) 0.0437(12) 0.0309(10) -0.0058(8) 0.0081(8) -0.0111(9)
C221 0.0328(9) 0.0370(10) 0.0229(8) 0.0128(7) 0.0118(7) 0.0100(7)
C222 0.0554(14) 0.0737(17) 0.0276(10) 0.0139(10) 0.0241(10) 0.0197(13)
C231 0.0609(13) 0.0201(8) 0.0380(10) 0.0003(7) 0.0313(10) -0.0059(8)
C232 0.0687(16) 0.0369(11) 0.0380(11) -0.0044(9) 0.0363(11) -0.0128(10)
C241 0.0452(11) 0.0232(8) 0.0498(12) -0.0038(8) 0.0307(10) -0.0080(8)
C242 0.0360(11) 0.0251(9) 0.0639(15) -0.0145(9) 0.0174(10) -0.0045(8)
C251 0.0284(9) 0.0327(9) 0.0303(9) -0.0118(7) 0.0099(7) -0.0083(7)
C252 0.0281(10) 0.0625(16) 0.0625(15) -0.0260(13) 0.0197(10) -0.0097(10)
C261 0.0231(8) 0.0286(8) 0.0215(7) -0.0050(6) 0.0041(6) 0.0015(6)
C262 0.0251(8) 0.0307(9) 0.0303(9) -0.0014(7) 0.0087(7) 0.0065(7)
C271 0.0242(8) 0.0245(7) 0.0201(7) 0.0064(6) 0.0093(6) 0.0028(6)
C272 0.0458(11) 0.0259(9) 0.0320(9) 0.0078(7) 0.0160(9) 0.0080(8)
C281 0.0251(8) 0.0288(8) 0.0261(8) 0.0067(7) 0.0082(7) -0.0044(6)
C282 0.0425(12) 0.0282(9) 0.0420(11) -0.0041(8) 0.0075(9) -0.0061(8)
C2A1 0.0198(7) 0.0201(7) 0.0193(7) 0.0029(5) 0.0090(6) 0.0048(5)
C2A2 0.0291(8) 0.0190(7) 0.0209(7) 0.0045(5) 0.0143(6) 0.0078(6)
C2A3 0.0389(9) 0.0155(7) 0.0272(8) -0.0012(6) 0.0216(7) 0.0003(6)
C2A4 0.0350(9) 0.0178(7) 0.0309(8) -0.0046(6) 0.0209(7) -0.0026(6)
C2A5 0.0247(8) 0.0211(7) 0.0265(8) -0.0060(6) 0.0125(6) -0.0014(6)
C2A6 0.0198(7) 0.0203(7) 0.0202(7) -0.0030(5) 0.0075(6) 0.0029(5)
C2A7 0.0196(7) 0.0178(6) 0.0181(6) 0.0016(5) 0.0086(5) 0.0036(5)
C2A8 0.0184(7) 0.0183(6) 0.0191(7) 0.0015(5) 0.0084(5) 0.0026(5)
C2B1 0.0210(7) 0.0265(8) 0.0194(7) 0.0049(6) 0.0083(6) 0.0068(6)
C2B2 0.0272(8) 0.0256(8) 0.0206(7) 0.0071(6) 0.0125(6) 0.0104(6)
C2B3 0.0480(11) 0.0164(7) 0.0336(9) -0.0023(6) 0.0291(8) -0.0023(7)
C2B4 0.0412(10) 0.0175(7) 0.0368(9) -0.0051(6) 0.0267(8) -0.0040(7)
C2B5 0.0238(8) 0.0252(8) 0.0244(8) -0.0090(6) 0.0093(6) -0.0026(6)
C2B6 0.0219(7) 0.0237(7) 0.0222(7) -0.0059(6) 0.0084(6) 0.0006(6)
C2B7 0.0210(7) 0.0184(7) 0.0195(7) 0.0026(5) 0.0097(6) 0.0036(5)
C2B8 0.0198(7) 0.0190(7) 0.0197(7) 0.0028(5) 0.0084(6) 0.0019(5)
C2M1 0.0370(9) 0.0166(7) 0.0242(7) 0.0038(6) 0.0187(7) 0.0050(6)
C2M2 0.0307(9) 0.0211(7) 0.0317(9) -0.0070(6) 0.0175(7) -0.0047(6)
C2M3 0.0207(7) 0.0191(7) 0.0189(7) -0.0002(5) 0.0075(6) 0.0039(5)
C2M4 0.0173(7) 0.0220(7) 0.0192(7) 0.0031(5) 0.0076(6) 0.0031(5)
Na30 0.0198(3) 0.0214(3) 0.0222(3) -0.0037(2) 0.0086(2) -0.0005(2)
N301 0.0357(8) 0.0200(6) 0.0241(7) -0.0041(5) 0.0123(6) -0.0051(6)
N302 0.0248(7) 0.0226(6) 0.0289(7) 0.0025(5) 0.0150(6) 0.0030(5)
O301 0.0329(7) 0.0291(6) 0.0326(7) -0.0120(5) 0.0170(6) -0.0067(5)
O302 0.0248(6) 0.0340(7) 0.0253(6) -0.0005(5) 0.0064(5) 0.0069(5)
O303 0.0211(6) 0.0227(6) 0.0391(7) 0.0055(5) 0.0055(5) -0.0024(5)
O304 0.0297(6) 0.0206(5) 0.0239(6) -0.0035(4) 0.0088(5) 0.0002(5)
O35A 0.0217(9) 0.0235(11) 0.0232(9) 0.0022(7) 0.0110(7) 0.0026(7)
O35B 0.0216(17) 0.028(2) 0.0173(16) -0.0019(13) 0.0075(13) 0.0066(14)
O36A 0.0217(9) 0.026(2) 0.0252(10) -0.0003(11) 0.0119(7) 0.0044(9)
O36B 0.020(2) 0.016(5) 0.017(2) 0.002(2) 0.0088(18) 0.003(2)
C301 0.0573(13) 0.0159(7) 0.0289(9) -0.0022(7) 0.0082(9) -0.0021(8)
C302 0.0613(14) 0.0264(9) 0.0336(10) -0.0070(7) 0.0217(10) -0.0223(9)
C303 0.0338(10) 0.0346(10) 0.0284(9) -0.0115(7) 0.0077(8) 0.0020(8)
C304 0.0351(10) 0.0369(10) 0.0286(9) -0.0123(8) -0.0007(8) 0.0056(8)
C305 0.0292(9) 0.0413(10) 0.0248(8) 0.0081(7) 0.0130(7) 0.0096(8)
C306 0.0251(8) 0.0336(9) 0.0270(8) 0.0073(7) 0.0099(7) 0.0096(7)
C307 0.0299(9) 0.0345(10) 0.0343(9) -0.0007(8) 0.0135(8) 0.0105(7)
C308 0.0214(8) 0.0388(10) 0.0333(9) 0.0068(8) 0.0102(7) 0.0012(7)
C309 0.0322(10) 0.0283(9) 0.0340(10) 0.0084(7) -0.0003(8) -0.0108(7)
C310 0.0472(11) 0.0236(8) 0.0236(8) -0.0023(7) 0.0065(8) -0.0105(8)
C311 0.0386(10) 0.0175(7) 0.0412(10) -0.0034(7) 0.0243(8) -0.0007(7)
C312 0.0313(9) 0.0193(7) 0.0433(10) 0.0079(7) 0.0195(8) 0.0059(6)
C313 0.0525(13) 0.0358(10) 0.0215(8) 0.0008(7) 0.0096(8) -0.0149(9)
C314 0.0247(9) 0.0819(17) 0.0163(8) 0.0033(9) 0.0065(7) 0.0163(10)
C315 0.0334(10) 0.0398(10) 0.0325(9) 0.0110(8) 0.0228(8) 0.0094(8)
C316 0.0276(10) 0.0757(16) 0.0286(9) -0.0098(10) 0.0143(8) 0.0113(10)
C317 0.0192(8) 0.0399(10) 0.0378(10) 0.0126(8) 0.0127(7) 0.0052(7)
C318 0.0257(8) 0.0272(8) 0.0361(9) 0.0009(7) 0.0175(7) 0.0050(6)
Na40 0.0250(3) 0.0208(3) 0.0194(3) 0.0011(2) 0.0100(3) 0.0022(2)
N401 0.0420(9) 0.0279(7) 0.0228(7) 0.0061(6) 0.0162(7) 0.0152(6)
N402 0.0249(7) 0.0259(7) 0.0212(6) -0.0008(5) 0.0103(5) -0.0013(5)
O401 0.0346(7) 0.0269(6) 0.0332(7) 0.0020(5) 0.0197(6) -0.0018(5)
O402 0.0274(6) 0.0306(6) 0.0326(7) -0.0032(5) 0.0147(5) -0.0050(5)
O403 0.0353(7) 0.0307(7) 0.0273(6) 0.0028(5) 0.0158(5) 0.0101(5)
O404 0.0277(6) 0.0288(6) 0.0263(6) 0.0003(5) 0.0122(5) 0.0074(5)
O405 0.0333(7) 0.0259(6) 0.0294(6) -0.0063(5) 0.0119(5) 0.0051(5)
O406 0.0302(6) 0.0227(6) 0.0256(6) 0.0020(5) 0.0151(5) -0.0015(5)
C401 0.0520(12) 0.0361(10) 0.0335(10) 0.0099(8) 0.0299(9) 0.0140(9)
C402 0.0416(11) 0.0361(10) 0.0372(10) 0.0045(8) 0.0258(9) 0.0093(8)
C403 0.0336(10) 0.0354(10) 0.0465(11) -0.0005(8) 0.0243(9) -0.0084(8)
C404 0.0274(9) 0.0396(10) 0.0419(11) -0.0078(9) 0.0159(8) -0.0106(8)
C405 0.0331(9) 0.0305(9) 0.0327(9) -0.0089(7) 0.0163(8) -0.0062(7)
C406 0.0297(9) 0.0350(9) 0.0218(8) -0.0062(7) 0.0090(7) -0.0050(7)
C407 0.0560(13) 0.0341(10) 0.0267(9) 0.0124(7) 0.0221(9) 0.0239(9)
C408 0.0557(13) 0.0277(9) 0.0391(10) 0.0100(8) 0.0295(10) 0.0154(9)
C409 0.0329(10) 0.0357(10) 0.0315(9) 0.0057(8) 0.0114(8) 0.0149(8)
C410 0.0337(10) 0.0346(10) 0.0350(10) 0.0028(8) 0.0181(8) 0.0141(8)
C411 0.0270(9) 0.0340(9) 0.0326(9) 0.0012(7) 0.0154(7) -0.0001(7)
C412 0.0292(9) 0.0349(9) 0.0260(8) 0.0004(7) 0.0166(7) 0.0015(7)
C413 0.0475(12) 0.0355(10) 0.0190(8) 0.0005(7) 0.0104(8) 0.0184(9)
C414 0.0351(10) 0.0369(10) 0.0256(9) -0.0086(7) 0.0006(8) 0.0111(8)
C415 0.0406(10) 0.0223(8) 0.0332(9) -0.0052(7) 0.0176(8) 0.0028(7)
C416 0.0422(10) 0.0199(7) 0.0337(9) -0.0011(7) 0.0208(8) -0.0033(7)
C417 0.0283(9) 0.0291(8) 0.0261(8) 0.0056(7) 0.0101(7) 0.0055(7)
C418 0.0310(9) 0.0297(8) 0.0214(7) 0.0036(6) 0.0116(7) 0.0008(7)
C(S1 0.0275(9) 0.0469(11) 0.0226(8) 0.0045(8) 0.0093(7) 0.0072(8)
C(S2 0.0278(9) 0.0451(11) 0.0369(10) 0.0151(9) 0.0111(8) 0.0031(8)
C(S3 0.0336(10) 0.0355(10) 0.0326(10) 0.0062(8) 0.0060(8) 0.0052(8)
C(S4 0.0337(10) 0.0418(11) 0.0259(8) 0.0011(8) 0.0116(8) 0.0076(8)
C(S5 0.0346(10) 0.0405(11) 0.0325(9) 0.0026(8) 0.0176(8) 0.0006(8)
C(S6 0.0317(9) 0.0337(9) 0.0277(9) -0.0021(7) 0.0093(7) 0.0018(7)

loop_
_atom_type_symbol
_atom_type_description
_atom_type_scat_dispersion_real
_atom_type_scat_dispersion_imag
_atom_type_scat_source
C C 0.0033 0.0016 'International Tables Vol C Tables 4.2.6.8 and 6.1.1.4'
H H 0.0000 0.0000 'International Tables Vol C Tables 4.2.6.8 and 6.1.1.4'
N N 0.0061 0.0033 'International Tables Vol C Tables 4.2.6.8 and 6.1.1.4'
O O 0.0106 0.0060 'International Tables Vol C Tables 4.2.6.8 and 6.1.1.4'
S S 0.1246 0.1234 'International Tables Vol C Tables 4.2.6.8 and 6.1.1.4'
Na Na 0.0362 0.0249 'International Tables Vol C Tables 4.2.6.8 and 6.1.1.4'
Fe Fe 0.3463 0.8444 'International Tables Vol C Tables 4.2.6.8 and 6.1.1.4'

loop_
_geom_angle_atom_site_label_1
_geom_angle_atom_site_label_2
_geom_angle_atom_site_label_3
_geom_angle
_geom_angle_site_symmetry_1
_geom_angle_site_symmetry_3
_geom_angle_publ_flag
N11 Fe1 N14 86.18(5) . . ?
N11 Fe1 N12 86.15(5) . . ?
N14 Fe1 N12 149.03(5) . . ?
N11 Fe1 N13 150.35(5) . . ?
N14 Fe1 N13 86.35(5) . . ?
N12 Fe1 N13 85.65(5) . . ?
N11 Fe1 S1 103.15(4) . . ?
N14 Fe1 S1 103.02(4) . . ?
N12 Fe1 S1 107.94(4) . . ?
N13 Fe1 S1 106.48(4) . . ?
Fe1 S1 H1S 98.8(12) . . ?
C1A1 N11 C1A2 106.18(13) . . ?
C1A1 N11 Fe1 125.68(10) . . ?
C1A2 N11 Fe1 127.54(10) . . ?
C1A4 N12 C1A3 106.05(13) . . ?
C1A4 N12 Fe1 126.39(10) . . ?
C1A3 N12 Fe1 126.78(11) . . ?
C1A6 N13 C1A5 105.99(12) . . ?
C1A6 N13 Fe1 127.10(10) . . ?
C1A5 N13 Fe1 126.39(10) . . ?
C1A7 N14 C1A8 106.48(12) . . ?
C1A7 N14 Fe1 126.24(10) . . ?
C1A8 N14 Fe1 125.96(10) . . ?
C1B1 C111 C112 114.35(17) . . ?
C1B1 C111 H11A 108.7 . . ?
C112 C111 H11A 108.7 . . ?
C1B1 C111 H11B 108.7 . . ?
C112 C111 H11B 108.7 . . ?
H11A C111 H11B 107.6 . . ?
C1B2 C121 C122 111.66(14) . . ?
C1B2 C121 H12A 109.3 . . ?
C122 C121 H12A 109.3 . . ?
C1B2 C121 H12B 109.3 . . ?
C122 C121 H12B 109.3 . . ?
H12A C121 H12B 107.9 . . ?
C1B3 C131 C132 112.13(16) . . ?
C1B3 C131 H13A 109.2 . . ?
C132 C131 H13A 109.2 . . ?
C1B3 C131 H13B 109.2 . . ?
C132 C131 H13B 109.2 . . ?
H13A C131 H13B 107.9 . . ?
C142 C141 C1B4 111.17(18) . . ?
C142 C141 H14A 109.4 . . ?
C1B4 C141 H14A 109.4 . . ?
C142 C141 H14B 109.4 . . ?
C1B4 C141 H14B 109.4 . . ?
H14A C141 H14B 108.0 . . ?
C1B5 C151 C152 111.74(14) . . ?
C1B5 C151 H15A 109.3 . . ?
C152 C151 H15A 109.3 . . ?
C1B5 C151 H15B 109.3 . . ?
C152 C151 H15B 109.3 . . ?
H15A C151 H15B 107.9 . . ?
C1B6 C161 C162 113.84(14) . . ?
C1B6 C161 H16A 108.8 . . ?
C162 C161 H16A 108.8 . . ?
C1B6 C161 H16B 108.8 . . ?
C162 C161 H16B 108.8 . . ?
H16A C161 H16B 107.7 . . ?
C1B7 C171 C172 112.44(15) . . ?
C1B7 C171 H17A 109.1 . . ?
C172 C171 H17A 109.1 . . ?
C1B7 C171 H17B 109.1 . . ?
C172 C171 H17B 109.1 . . ?
H17A C171 H17B 107.8 . . ?
C1B8 C181 C182 112.32(14) . . ?
C1B8 C181 H18A 109.1 . . ?
C182 C181 H18A 109.1 . . ?
C1B8 C181 H18B 109.1 . . ?
C182 C181 H18B 109.1 . . ?
H18A C181 H18B 107.9 . . ?
C111 C112 H11C 109.5 . . ?
C111 C112 H11D 109.5 . . ?
H11C C112 H11D 109.5 . . ?
C111 C112 H11E 109.5 . . ?
H11C C112 H11E 109.5 . . ?
H11D C112 H11E 109.5 . . ?
C121 C122 H12C 109.5 . . ?
C121 C122 H12D 109.5 . . ?
H12C C122 H12D 109.5 . . ?
C121 C122 H12E 109.5 . . ?
H12C C122 H12E 109.5 . . ?
H12D C122 H12E 109.5 . . ?
C131 C132 H13C 109.5 . . ?
C131 C132 H13D 109.5 . . ?
H13C C132 H13D 109.5 . . ?
C131 C132 H13E 109.5 . . ?
H13C C132 H13E 109.5 . . ?
H13D C132 H13E 109.5 . . ?
C141 C142 H14C 109.5 . . ?
C141 C142 H14D 109.5 . . ?
H14C C142 H14D 109.5 . . ?
C141 C142 H14E 109.5 . . ?
H14C C142 H14E 109.5 . . ?
H14D C142 H14E 109.5 . . ?
C151 C152 H15C 109.5 . . ?
C151 C152 H15D 109.5 . . ?
H15C C152 H15D 109.5 . . ?
C151 C152 H15E 109.5 . . ?
H15C C152 H15E 109.5 . . ?
H15D C152 H15E 109.5 . . ?
C161 C162 H16C 109.5 . . ?
C161 C162 H16D 109.5 . . ?
H16C C162 H16D 109.5 . . ?
C161 C162 H16E 109.5 . . ?
H16C C162 H16E 109.5 . . ?
H16D C162 H16E 109.5 . . ?
C171 C172 H17C 109.5 . . ?
C171 C172 H17D 109.5 . . ?
H17C C172 H17D 109.5 . . ?
C171 C172 H17E 109.5 . . ?
H17C C172 H17E 109.5 . . ?
H17D C172 H17E 109.5 . . ?
C181 C182 H18C 109.5 . . ?
C181 C182 H18D 109.5 . . ?
H18C C182 H18D 109.5 . . ?
C181 C182 H18E 109.5 . . ?
H18C C182 H18E 109.5 . . ?
H18D C182 H18E 109.5 . . ?
N11 C1A1 C1M4 124.78(14) . . ?
N11 C1A1 C1B1 110.43(13) . . ?
C1M4 C1A1 C1B1 124.55(14) . . ?
N11 C1A2 C1M1 124.71(14) . . ?
N11 C1A2 C1B2 110.37(13) . . ?
C1M1 C1A2 C1B2 124.92(14) . . ?
N12 C1A3 C1M1 124.69(14) . . ?
N12 C1A3 C1B3 110.47(14) . . ?
C1M1 C1A3 C1B3 124.68(15) . . ?
N12 C1A4 C1M2 124.74(14) . . ?
N12 C1A4 C1B4 110.36(14) . . ?
C1M2 C1A4 C1B4 124.67(15) . . ?
N13 C1A5 C1M3 124.85(14) . . ?
N13 C1A5 C1B6 110.58(13) . . ?
C1M3 C1A5 C1B6 124.54(14) . . ?
N13 C1A6 C1M2 124.29(14) . . ?
N13 C1A6 C1B5 110.37(13) . . ?
C1M2 C1A6 C1B5 125.26(14) . . ?
N14 C1A7 C1M3 125.03(14) . . ?
N14 C1A7 C1B7 110.30(13) . . ?
C1M3 C1A7 C1B7 124.63(14) . . ?
N14 C1A8 C1M4 124.42(14) . . ?
N14 C1A8 C1B8 110.04(13) . . ?
C1M4 C1A8 C1B8 125.52(14) . . ?
C1B2 C1B1 C1A1 106.37(14) . . ?
C1B2 C1B1 C111 128.05(15) . . ?
C1A1 C1B1 C111 125.57(15) . . ?
C1B1 C1B2 C1A2 106.54(14) . . ?
C1B1 C1B2 C121 127.30(15) . . ?
C1A2 C1B2 C121 125.87(15) . . ?
C1B4 C1B3 C1A3 106.28(14) . . ?
C1B4 C1B3 C131 126.62(16) . . ?
C1A3 C1B3 C131 127.10(15) . . ?
C1B3 C1B4 C1A4 106.83(15) . . ?
C1B3 C1B4 C141 126.47(16) . . ?
C1A4 C1B4 C141 126.23(15) . . ?
C1B6 C1B5 C1A6 106.47(13) . . ?
C1B6 C1B5 C151 127.02(14) . . ?
C1A6 C1B5 C151 126.36(14) . . ?
C1B5 C1B6 C1A5 106.58(13) . . ?
C1B5 C1B6 C161 127.75(14) . . ?
C1A5 C1B6 C161 125.62(14) . . ?
C1B8 C1B7 C1A7 106.74(13) . . ?
C1B8 C1B7 C171 128.58(14) . . ?
C1A7 C1B7 C171 124.66(14) . . ?
C1B7 C1B8 C1A8 106.44(13) . . ?
C1B7 C1B8 C181 127.03(14) . . ?
C1A8 C1B8 C181 126.48(14) . . ?
C1A2 C1M1 C1A3 127.06(15) . . ?
C1A2 C1M1 H1MA 116.5 . . ?
C1A3 C1M1 H1MA 116.5 . . ?
C1A6 C1M2 C1A4 126.92(15) . . ?
C1A6 C1M2 H1MB 116.5 . . ?
C1A4 C1M2 H1MB 116.5 . . ?
C1A5 C1M3 C1A7 127.14(14) . . ?
C1A5 C1M3 H1MC 116.4 . . ?
C1A7 C1M3 H1MC 116.4 . . ?
C1A8 C1M4 C1A1 127.05(14) . . ?
C1A8 C1M4 H1MD 116.5 . . ?
C1A1 C1M4 H1MD 116.5 . . ?
N24 Fe2 N21 87.50(5) . . ?
N24 Fe2 N23 86.00(5) . . ?
N21 Fe2 N23 149.35(5) . . ?
N24 Fe2 N22 153.83(5) . . ?
N21 Fe2 N22 86.47(6) . . ?
N23 Fe2 N22 86.32(6) . . ?
N24 Fe2 S2 100.93(4) . . ?
N21 Fe2 S2 103.90(4) . . ?
N23 Fe2 S2 106.75(4) . . ?
N22 Fe2 S2 105.23(4) . . ?
Fe2 S2 H2S 100.3(15) . . ?
C2A2 N21 C2A1 106.49(14) . . ?
C2A2 N21 Fe2 127.18(11) . . ?
C2A1 N21 Fe2 125.83(10) . . ?
C2A8 N24 C2A7 105.90(13) . . ?
C2A8 N24 Fe2 126.06(10) . . ?
C2A7 N24 Fe2 127.07(11) . . ?
C2A6 N23 C2A5 106.06(14) . . ?
C2A6 N23 Fe2 126.10(11) . . ?
C2A5 N23 Fe2 126.37(11) . . ?
C2A3 N22 C2A4 106.50(14) . . ?
C2A3 N22 Fe2 126.62(12) . . ?
C2A4 N22 Fe2 126.26(12) . . ?
C2B1 C211 C212 113.32(16) . . ?
C2B1 C211 H22A 108.9 . . ?
C212 C211 H22A 108.9 . . ?
C2B1 C211 H22B 108.9 . . ?
C212 C211 H22B 108.9 . . ?
H22A C211 H22B 107.7 . . ?
C211 C212 H22C 109.5 . . ?
C211 C212 H22D 109.5 . . ?
H22C C212 H22D 109.5 . . ?
C211 C212 H22E 109.5 . . ?
H22C C212 H22E 109.5 . . ?
H22D C212 H22E 109.5 . . ?
C2B2 C221 C222 113.49(16) . . ?
C2B2 C221 H21A 108.9 . . ?
C222 C221 H21A 108.9 . . ?
C2B2 C221 H21B 108.9 . . ?
C222 C221 H21B 108.9 . . ?
H21A C221 H21B 107.7 . . ?
C221 C222 H21C 109.5 . . ?
C221 C222 H21D 109.5 . . ?
H21C C222 H21D 109.5 . . ?
C221 C222 H21E 109.5 . . ?
H21C C222 H21E 109.5 . . ?
H21D C222 H21E 109.5 . . ?
C2B3 C231 C232 113.35(16) . . ?
C2B3 C231 H28A 108.9 . . ?
C232 C231 H28A 108.9 . . ?
C2B3 C231 H28B 108.9 . . ?
C232 C231 H28B 108.9 . . ?
H28A C231 H28B 107.7 . . ?
C231 C232 H28C 109.5 . . ?
C231 C232 H28D 109.5 . . ?
H28C C232 H28D 109.5 . . ?
C231 C232 H28E 109.5 . . ?
H28C C232 H28E 109.5 . . ?
H28D C232 H28E 109.5 . . ?
C2B4 C241 C242 112.80(17) . . ?
C2B4 C241 H27A 109.0 . . ?
C242 C241 H27A 109.0 . . ?
C2B4 C241 H27B 109.0 . . ?
C242 C241 H27B 109.0 . . ?
H27A C241 H27B 107.8 . . ?
C241 C242 H27C 109.5 . . ?
C241 C242 H27D 109.5 . . ?
H27C C242 H27D 109.5 . . ?
C241 C242 H27E 109.5 . . ?
H27C C242 H27E 109.5 . . ?
H27D C242 H27E 109.5 . . ?
C2B5 C251 C252 114.07(16) . . ?
C2B5 C251 H26A 108.7 . . ?
C252 C251 H26A 108.7 . . ?
C2B5 C251 H26B 108.7 . . ?
C252 C251 H26B 108.7 . . ?
H26A C251 H26B 107.6 . . ?
C251 C252 H26C 109.5 . . ?
C251 C252 H26D 109.5 . . ?
H26C C252 H26D 109.5 . . ?
C251 C252 H26E 109.5 . . ?
H26C C252 H26E 109.5 . . ?
H26D C252 H26E 109.5 . . ?
C2B6 C261 C262 113.23(14) . . ?
C2B6 C261 H25A 108.9 . . ?
C262 C261 H25A 108.9 . . ?
C2B6 C261 H25B 108.9 . . ?
C262 C261 H25B 108.9 . . ?
H25A C261 H25B 107.7 . . ?
C261 C262 H25C 109.5 . . ?
C261 C262 H25D 109.5 . . ?
H25C C262 H25D 109.5 . . ?
C261 C262 H25E 109.5 . . ?
H25C C262 H25E 109.5 . . ?
H25D C262 H25E 109.5 . . ?
C2B7 C271 C272 113.11(14) . . ?
C2B7 C271 H24A 109.0 . . ?
C272 C271 H24A 109.0 . . ?
C2B7 C271 H24B 109.0 . . ?
C272 C271 H24B 109.0 . . ?
H24A C271 H24B 107.8 . . ?
C271 C272 H24C 109.5 . . ?
C271 C272 H24D 109.5 . . ?
H24C C272 H24D 109.5 . . ?
C271 C272 H24E 109.5 . . ?
H24C C272 H24E 109.5 . . ?
H24D C272 H24E 109.5 . . ?
C2B8 C281 C282 113.63(17) . . ?
C2B8 C281 H23A 108.8 . . ?
C282 C281 H23A 108.8 . . ?
C2B8 C281 H23B 108.8 . . ?
C282 C281 H23B 108.8 . . ?
H23A C281 H23B 107.7 . . ?
C281 C282 H23C 109.5 . . ?
C281 C282 H23D 109.5 . . ?
H23C C282 H23D 109.5 . . ?
C281 C282 H23E 109.5 . . ?
H23C C282 H23E 109.5 . . ?
H23D C282 H23E 109.5 . . ?
N21 C2A1 C2M4 124.85(14) . . ?
N21 C2A1 C2B1 110.23(14) . . ?
C2M4 C2A1 C2B1 124.91(15) . . ?
N21 C2A2 C2M1 124.20(16) . . ?
N21 C2A2 C2B2 110.16(15) . . ?
C2M1 C2A2 C2B2 125.57(15) . . ?
N22 C2A3 C2M1 124.61(15) . . ?
N22 C2A3 C2B3 109.92(16) . . ?
C2M1 C2A3 C2B3 125.39(16) . . ?
N22 C2A4 C2M2 124.69(16) . . ?
N22 C2A4 C2B4 110.17(16) . . ?
C2M2 C2A4 C2B4 125.00(17) . . ?
N23 C2A5 C2M2 124.67(16) . . ?
N23 C2A5 C2B5 110.48(15) . . ?
C2M2 C2A5 C2B5 124.85(16) . . ?
N23 C2A6 C2M3 125.30(15) . . ?
N23 C2A6 C2B6 110.47(14) . . ?
C2M3 C2A6 C2B6 124.22(15) . . ?
N24 C2A7 C2M3 124.14(14) . . ?
N24 C2A7 C2B7 110.76(13) . . ?
C2M3 C2A7 C2B7 125.00(14) . . ?
N24 C2A8 C2M4 124.39(14) . . ?
N24 C2A8 C2B8 110.32(13) . . ?
C2M4 C2A8 C2B8 125.21(14) . . ?
C2B2 C2B1 C2A1 106.43(15) . . ?
C2B2 C2B1 C211 128.13(15) . . ?
C2A1 C2B1 C211 125.41(15) . . ?
C2B1 C2B2 C2A2 106.68(14) . . ?
C2B1 C2B2 C221 127.62(17) . . ?
C2A2 C2B2 C221 125.65(16) . . ?
C2B4 C2B3 C2A3 106.75(15) . . ?
C2B4 C2B3 C231 128.54(18) . . ?
C2A3 C2B3 C231 124.69(18) . . ?
C2B3 C2B4 C2A4 106.64(16) . . ?
C2B3 C2B4 C241 128.75(17) . . ?
C2A4 C2B4 C241 124.60(18) . . ?
C2B6 C2B5 C2A5 106.40(15) . . ?
C2B6 C2B5 C251 128.12(17) . . ?
C2A5 C2B5 C251 125.46(17) . . ?
C2B5 C2B6 C2A6 106.58(15) . . ?
C2B5 C2B6 C261 129.09(16) . . ?
C2A6 C2B6 C261 124.31(15) . . ?
C2B8 C2B7 C2A7 106.02(13) . . ?
C2B8 C2B7 C271 128.23(15) . . ?
C2A7 C2B7 C271 125.74(14) . . ?
C2B7 C2B8 C2A8 106.96(14) . . ?
C2B7 C2B8 C281 127.63(14) . . ?
C2A8 C2B8 C281 125.40(14) . . ?
C2A3 C2M1 C2A2 127.34(15) . . ?
C2A3 C2M1 H2MD 116.3 . . ?
C2A2 C2M1 H2MD 116.3 . . ?
C2A4 C2M2 C2A5 127.18(17) . . ?
C2A4 C2M2 H2MC 116.4 . . ?
C2A5 C2M2 H2MC 116.4 . . ?
C2A7 C2M3 C2A6 126.64(15) . . ?
C2A7 C2M3 H2MB 116.7 . . ?
C2A6 C2M3 H2MB 116.7 . . ?
C2A8 C2M4 C2A1 127.52(15) . . ?
C2A8 C2M4 H2MA 116.2 . . ?
C2A1 C2M4 H2MA 116.2 . . ?
O35A Na30 O36A 66.82(8) . . ?
O35A Na30 O301 107.19(6) . . ?
O36A Na30 O301 76.58(14) . . ?
O35A Na30 O303 75.83(6) . . ?
O36A Na30 O303 141.13(10) . . ?
O301 Na30 O303 126.54(5) . . ?
O35A Na30 O36B 61.70(14) . . ?
O36A Na30 O36B 15.37(19) . . ?
O301 Na30 O36B 91.9(3) . . ?
O303 Na30 O36B 130.1(3) . . ?
O35A Na30 O304 90.11(6) . . ?
O36A Na30 O304 105.98(14) . . ?
O301 Na30 O304 161.72(5) . . ?
O303 Na30 O304 62.59(4) . . ?
O36B Na30 O304 91.2(3) . . ?
O35A Na30 O35B 21.94(9) . . ?
O36A Na30 O35B 62.36(9) . . ?
O301 Na30 O35B 85.39(9) . . ?
O303 Na30 O35B 86.64(9) . . ?
O36B Na30 O35B 63.69(13) . . ?
O304 Na30 O35B 112.04(9) . . ?
O35A Na30 N301 70.78(6) . . ?
O36A Na30 N301 112.31(10) . . ?
O301 Na30 N301 68.69(5) . . ?
O303 Na30 N301 62.20(5) . . ?
O36B Na30 N301 119.96(16) . . ?
O304 Na30 N301 124.40(5) . . ?
O35B Na30 N301 58.71(8) . . ?
O35A Na30 O302 167.45(6) . . ?
O36A Na30 O302 102.15(8) . . ?
O301 Na30 O302 63.00(5) . . ?
O303 Na30 O302 116.02(5) . . ?
O36B Na30 O302 109.21(17) . . ?
O304 Na30 O302 99.02(5) . . ?
O35B Na30 O302 147.87(9) . . ?
N301 Na30 O302 110.13(5) . . ?
O35A Na30 N302 115.14(6) . . ?
O36A Na30 N302 65.97(8) . . ?
O301 Na30 N302 102.24(5) . . ?
O303 Na30 N302 125.28(5) . . ?
O36B Na30 N302 60.84(13) . . ?
O304 Na30 N302 63.94(4) . . ?
O35B Na30 N302 124.14(8) . . ?
N301 Na30 N302 170.71(5) . . ?
O302 Na30 N302 62.44(4) . . ?
C313 N301 C307 114.67(16) . . ?
C313 N301 C301 110.26(15) . . ?
C307 N301 C301 110.27(16) . . ?
C313 N301 Na30 108.22(13) . . ?
C307 N301 Na30 106.12(11) . . ?
C301 N301 Na30 106.90(11) . . ?
C306 N302 C312 110.90(15) . . ?
C306 N302 C318 110.82(15) . . ?
C312 N302 C318 110.63(14) . . ?
C306 N302 Na30 111.89(10) . . ?
C312 N302 Na30 106.16(10) . . ?
C318 N302 Na30 106.27(10) . . ?
C303 O301 C302 112.00(15) . . ?
C303 O301 Na30 120.76(12) . . ?
C302 O301 Na30 110.69(10) . . ?
C304 O302 C305 112.63(15) . . ?
C304 O302 Na30 111.03(12) . . ?
C305 O302 Na30 114.42(11) . . ?
C309 O303 C308 111.83(14) . . ?
C309 O303 Na30 121.36(11) . . ?
C308 O303 Na30 126.50(11) . . ?
C311 O304 C310 111.67(15) . . ?
C311 O304 Na30 112.34(10) . . ?
C310 O304 Na30 105.89(10) . . ?
C315 O35A C314 111.08(17) . . ?
C315 O35A Na30 117.15(13) . . ?
C314 O35A Na30 112.27(12) . . ?
C315 O35B C314 114.5(3) . . ?
C315 O35B Na30 109.8(2) . . ?
C314 O35B Na30 104.0(2) . . ?
C317 O36A C316 113.2(3) . . ?
C317 O36A Na30 117.39(14) . . ?
C316 O36A Na30 115.3(2) . . ?
C316 O36B C317 118.3(5) . . ?
C316 O36B Na30 122.7(3) . . ?
C317 O36B Na30 109.9(4) . . ?
N301 C301 C302 111.02(17) . . ?
N301 C301 H30A 109.4 . . ?
C302 C301 H30A 109.4 . . ?
N301 C301 H30B 109.4 . . ?
C302 C301 H30B 109.4 . . ?
H30A C301 H30B 108.0 . . ?
O301 C302 C301 112.22(16) . . ?
O301 C302 H30C 109.2 . . ?
C301 C302 H30C 109.2 . . ?
O301 C302 H30D 109.2 . . ?
C301 C302 H30D 109.2 . . ?
H30C C302 H30D 107.9 . . ?
O301 C303 C304 108.06(16) . . ?
O301 C303 H30E 110.1 . . ?
C304 C303 H30E 110.1 . . ?
O301 C303 H30F 110.1 . . ?
C304 C303 H30F 110.1 . . ?
H30E C303 H30F 108.4 . . ?
O302 C304 C303 108.74(15) . . ?
O302 C304 H30G 109.9 . . ?
C303 C304 H30G 109.9 . . ?
O302 C304 H30H 109.9 . . ?
C303 C304 H30H 109.9 . . ?
H30G C304 H30H 108.3 . . ?
O302 C305 C306 112.48(15) . . ?
O302 C305 H30I 109.1 . . ?
C306 C305 H30I 109.1 . . ?
O302 C305 H30J 109.1 . . ?
C306 C305 H30J 109.1 . . ?
H30I C305 H30J 107.8 . . ?
N302 C306 C305 111.85(15) . . ?
N302 C306 H30K 109.2 . . ?
C305 C306 H30K 109.2 . . ?
N302 C306 H30L 109.2 . . ?
C305 C306 H30L 109.2 . . ?
H30K C306 H30L 107.9 . . ?
N301 C307 C308 113.52(15) . . ?
N301 C307 H30M 108.9 . . ?
C308 C307 H30M 108.9 . . ?
N301 C307 H30N 108.9 . . ?
C308 C307 H30N 108.9 . . ?
H30M C307 H30N 107.7 . . ?
O303 C308 C307 107.82(15) . . ?
O303 C308 H30O 110.1 . . ?
C307 C308 H30O 110.1 . . ?
O303 C308 H30P 110.1 . . ?
C307 C308 H30P 110.1 . . ?
H30O C308 H30P 108.5 . . ?
O303 C309 C310 107.72(15) . . ?
O303 C309 H30Q 110.2 . . ?
C310 C309 H30Q 110.2 . . ?
O303 C309 H30R 110.2 . . ?
C310 C309 H30R 110.2 . . ?
H30Q C309 H30R 108.5 . . ?
O304 C310 C309 108.49(16) . . ?
O304 C310 H31A 110.0 . . ?
C309 C310 H31A 110.0 . . ?
O304 C310 H31B 110.0 . . ?
C309 C310 H31B 110.0 . . ?
H31A C310 H31B 108.4 . . ?
O304 C311 C312 108.02(14) . . ?
O304 C311 H31C 110.1 . . ?
C312 C311 H31C 110.1 . . ?
O304 C311 H31D 110.1 . . ?
C312 C311 H31D 110.1 . . ?
H31C C311 H31D 108.4 . . ?
N302 C312 C311 112.31(15) . . ?
N302 C312 H31E 109.1 . . ?
C311 C312 H31E 109.1 . . ?
N302 C312 H31F 109.1 . . ?
C311 C312 H31F 109.1 . . ?
H31E C312 H31F 107.9 . . ?
N301 C313 C314 114.98(17) . . ?
N301 C313 H31G 108.5 . . ?
C314 C313 H31G 108.5 . . ?
N301 C313 H31H 108.5 . . ?
C314 C313 H31H 108.5 . . ?
H31G C313 H31H 107.5 . . ?
O35B C314 O35A 39.16(16) . . ?
O35B C314 C313 87.5(2) . . ?
O35A C314 C313 118.73(17) . . ?
O35B C314 H31I 98.2 . . ?
O35A C314 H31I 107.6 . . ?
C313 C314 H31I 107.6 . . ?
O35B C314 H31J 144.4 . . ?
O35A C314 H31J 107.6 . . ?
C313 C314 H31J 107.6 . . ?
H31I C314 H31J 107.1 . . ?
O35B C315 O35A 42.29(18) . . ?
O35B C315 C316 119.2(2) . . ?
O35A C315 C316 111.87(17) . . ?
O35B C315 H31K 130.1 . . ?
O35A C315 H31K 109.2 . . ?
C316 C315 H31K 109.2 . . ?
O35B C315 H31L 67.7 . . ?
O35A C315 H31L 109.2 . . ?
C316 C315 H31L 109.2 . . ?
H31K C315 H31L 107.9 . . ?
O36B C316 O36A 28.2(5) . . ?
O36B C316 C315 116.6(3) . . ?
O36A C316 C315 111.96(18) . . ?
O36B C316 H31M 126.5 . . ?
O36A C316 H31M 109.2 . . ?
C315 C316 H31M 109.2 . . ?
O36B C316 H31N 82.0 . . ?
O36A C316 H31N 109.2 . . ?
C315 C316 H31N 109.2 . . ?
H31M C316 H31N 107.9 . . ?
O36A C317 C318 116.6(3) . . ?
O36A C317 O36B 25.9(3) . . ?
C318 C317 O36B 95.2(4) . . ?
O36A C317 H31O 108.1 . . ?
C318 C317 H31O 108.1 . . ?
O36B C317 H31O 104.0 . . ?
O36A C317 H31P 108.1 . . ?
C318 C317 H31P 108.1 . . ?
O36B C317 H31P 132.0 . . ?
H31O C317 H31P 107.3 . . ?
N302 C318 C317 111.58(14) . . ?
N302 C318 H31X 109.3 . . ?
C317 C318 H31X 109.3 . . ?
N302 C318 H31Y 109.3 . . ?
C317 C318 H31Y 109.3 . . ?
H31X C318 H31Y 108.0 . . ?
O406 Na40 O402 107.81(5) . . ?
O406 Na40 O405 66.96(5) . . ?
O402 Na40 O405 172.35(5) . . ?
O406 Na40 O403 171.84(5) . . ?
O402 Na40 O403 78.78(5) . . ?
O405 Na40 O403 106.96(5) . . ?
O406 Na40 O404 107.40(5) . . ?
O402 Na40 O404 109.64(5) . . ?
O405 Na40 O404 77.66(5) . . ?
O403 Na40 O404 65.24(5) . . ?
O406 Na40 O401 77.62(4) . . ?
O402 Na40 O401 64.63(5) . . ?
O405 Na40 O401 108.18(5) . . ?
O403 Na40 O401 109.98(5) . . ?
O404 Na40 O401 173.65(5) . . ?
O406 Na40 N401 111.18(5) . . ?
O402 Na40 N401 108.19(6) . . ?
O405 Na40 N401 69.93(5) . . ?
O403 Na40 N401 70.24(5) . . ?
O404 Na40 N401 112.52(5) . . ?
O401 Na40 N401 68.24(5) . . ?
O406 Na40 N402 70.25(5) . . ?
O402 Na40 N402 70.12(5) . . ?
O405 Na40 N402 111.83(5) . . ?
O403 Na40 N402 108.51(5) . . ?
O404 Na40 N402 67.76(5) . . ?
O401 Na40 N402 111.27(5) . . ?
N401 Na40 N402 178.17(6) . . ?
C401 N401 C413 110.30(16) . . ?
C401 N401 C407 110.48(16) . . ?
C413 N401 C407 110.19(16) . . ?
C401 N401 Na40 110.25(11) . . ?
C413 N401 Na40 107.97(11) . . ?
C407 N401 Na40 107.59(11) . . ?
C418 N402 C406 111.17(14) . . ?
C418 N402 C412 110.87(14) . . ?
C406 N402 C412 110.30(14) . . ?
C418 N402 Na40 107.06(10) . . ?
C406 N402 Na40 106.86(10) . . ?
C412 N402 Na40 110.46(10) . . ?
C402 O401 C403 113.39(15) . . ?
C402 O401 Na40 110.58(12) . . ?
C403 O401 Na40 113.17(11) . . ?
C404 O402 C405 113.42(15) . . ?
C404 O402 Na40 116.66(11) . . ?
C405 O402 Na40 109.61(10) . . ?
C409 O403 C408 114.07(16) . . ?
C409 O403 Na40 114.70(11) . . ?
C408 O403 Na40 109.80(10) . . ?
C411 O404 C410 113.24(14) . . ?
C411 O404 Na40 111.29(10) . . ?
C410 O404 Na40 112.14(11) . . ?
C415 O405 C414 112.88(14) . . ?
C415 O405 Na40 113.23(11) . . ?
C414 O405 Na40 111.23(12) . . ?
C417 O406 C416 113.47(14) . . ?
C417 O406 Na40 110.62(10) . . ?
C416 O406 Na40 113.19(11) . . ?
N401 C401 C402 112.34(16) . . ?
N401 C401 H40A 109.1 . . ?
C402 C401 H40A 109.1 . . ?
N401 C401 H40B 109.1 . . ?
C402 C401 H40B 109.1 . . ?
H40A C401 H40B 107.9 . . ?
O401 C402 C401 112.45(16) . . ?
O401 C402 H40C 109.1 . . ?
C401 C402 H40C 109.1 . . ?
O401 C402 H40D 109.1 . . ?
C401 C402 H40D 109.1 . . ?
H40C C402 H40D 107.8 . . ?
O401 C403 C404 107.60(15) . . ?
O401 C403 H40E 110.2 . . ?
C404 C403 H40E 110.2 . . ?
O401 C403 H40F 110.2 . . ?
C404 C403 H40F 110.2 . . ?
H40E C403 H40F 108.5 . . ?
O402 C404 C403 107.30(17) . . ?
O402 C404 H40G 110.3 . . ?
C403 C404 H40G 110.3 . . ?
O402 C404 H40H 110.3 . . ?
C403 C404 H40H 110.3 . . ?
H40G C404 H40H 108.5 . . ?
O402 C405 C406 111.78(15) . . ?
O402 C405 H40I 109.3 . . ?
C406 C405 H40I 109.3 . . ?
O402 C405 H40J 109.3 . . ?
C406 C405 H40J 109.3 . . ?
H40I C405 H40J 107.9 . . ?
N402 C406 C405 112.27(15) . . ?
N402 C406 H40K 109.2 . . ?
C405 C406 H40K 109.2 . . ?
N402 C406 H40L 109.2 . . ?
C405 C406 H40L 109.2 . . ?
H40K C406 H40L 107.9 . . ?
N401 C407 C408 111.90(17) . . ?
N401 C407 H40M 109.2 . . ?
C408 C407 H40M 109.2 . . ?
N401 C407 H40N 109.2 . . ?
C408 C407 H40N 109.2 . . ?
H40M C407 H40N 107.9 . . ?
O403 C408 C407 112.53(17) . . ?
O403 C408 H40O 109.1 . . ?
C407 C408 H40O 109.1 . . ?
O403 C408 H40P 109.1 . . ?
C407 C408 H40P 109.1 . . ?
H40O C408 H40P 107.8 . . ?
O403 C409 C410 106.97(15) . . ?
O403 C409 H40Q 110.3 . . ?
C410 C409 H40Q 110.3 . . ?
O403 C409 H40R 110.3 . . ?
C410 C409 H40R 110.3 . . ?
H40Q C409 H40R 108.6 . . ?
O404 C410 C409 106.81(15) . . ?
O404 C410 H41A 110.4 . . ?
C409 C410 H41A 110.4 . . ?
O404 C410 H41B 110.4 . . ?
C409 C410 H41B 110.4 . . ?
H41A C410 H41B 108.6 . . ?
O404 C411 C412 112.34(15) . . ?
O404 C411 H41C 109.1 . . ?
C412 C411 H41C 109.1 . . ?
O404 C411 H41D 109.1 . . ?
C412 C411 H41D 109.1 . . ?
H41C C411 H41D 107.9 . . ?
N402 C412 C411 112.32(15) . . ?
N402 C412 H41E 109.1 . . ?
C411 C412 H41E 109.1 . . ?
N402 C412 H41F 109.1 . . ?
C411 C412 H41F 109.1 . . ?
H41E C412 H41F 107.9 . . ?
N401 C413 C414 112.28(16) . . ?
N401 C413 H41G 109.1 . . ?
C414 C413 H41G 109.1 . . ?
N401 C413 H41H 109.1 . . ?
C414 C413 H41H 109.1 . . ?
H41G C413 H41H 107.9 . . ?
O405 C414 C413 112.76(16) . . ?
O405 C414 H41I 109.0 . . ?
C413 C414 H41I 109.0 . . ?
O405 C414 H41J 109.0 . . ?
C413 C414 H41J 109.0 . . ?
H41I C414 H41J 107.8 . . ?
O405 C415 C416 107.77(15) . . ?
O405 C415 H41K 110.2 . . ?
C416 C415 H41K 110.2 . . ?
O405 C415 H41L 110.2 . . ?
C416 C415 H41L 110.2 . . ?
H41K C415 H41L 108.5 . . ?
O406 C416 C415 107.36(15) . . ?
O406 C416 H41M 110.2 . . ?
C415 C416 H41M 110.2 . . ?
O406 C416 H41N 110.2 . . ?
C415 C416 H41N 110.2 . . ?
H41M C416 H41N 108.5 . . ?
O406 C417 C418 112.66(14) . . ?
O406 C417 H41O 109.1 . . ?
C418 C417 H41O 109.1 . . ?
O406 C417 H41P 109.1 . . ?
C418 C417 H41P 109.1 . . ?
H41O C417 H41P 107.8 . . ?
N402 C418 C417 112.67(14) . . ?
N402 C418 H41Q 109.1 . . ?
C417 C418 H41Q 109.1 . . ?
N402 C418 H41R 109.1 . . ?
C417 C418 H41R 109.1 . . ?
H41Q C418 H41R 107.8 . . ?
C(S6 C(S1 C(S2 120.10(19) . . ?
C(S6 C(S1 H(SA 119.9 . . ?
C(S2 C(S1 H(SA 119.9 . . ?
C(S1 C(S2 C(S3 120.0(2) . . ?
C(S1 C(S2 H(SB 120.0 . . ?
C(S3 C(S2 H(SB 120.0 . . ?
C(S4 C(S3 C(S2 120.0(2) . . ?
C(S4 C(S3 H(SC 120.0 . . ?
C(S2 C(S3 H(SC 120.0 . . ?
C(S3 C(S4 C(S5 120.0(2) . . ?
C(S3 C(S4 H(SD 120.0 . . ?
C(S5 C(S4 H(SD 120.0 . . ?
C(S6 C(S5 C(S4 119.7(2) . . ?
C(S6 C(S5 H(SE 120.2 . . ?
C(S4 C(S5 H(SE 120.2 . . ?
C(S1 C(S6 C(S5 120.17(19) . . ?
C(S1 C(S6 H(SF 119.9 . . ?
C(S5 C(S6 H(SF 119.9 . . ?

loop_
_geom_bond_atom_site_label_1
_geom_bond_atom_site_label_2
_geom_bond_distance
_geom_bond_site_symmetry_2
_geom_bond_publ_flag
Fe1 N11 2.1148(13) . ?
Fe1 N14 2.1172(13) . ?
Fe1 N12 2.1219(13) . ?
Fe1 N13 2.1231(13) . ?
Fe1 S1 2.3929(5) . ?
S1 H1S 1.31(2) . ?
N11 C1A1 1.368(2) . ?
N11 C1A2 1.370(2) . ?
N12 C1A4 1.371(2) . ?
N12 C1A3 1.375(2) . ?
N13 C1A6 1.3720(19) . ?
N13 C1A5 1.3730(19) . ?
N14 C1A7 1.3673(19) . ?
N14 C1A8 1.3720(19) . ?
C111 C1B1 1.498(2) . ?
C111 C112 1.507(3) . ?
C111 H11A 0.9900 . ?
C111 H11B 0.9900 . ?
C121 C1B2 1.502(2) . ?
C121 C122 1.524(3) . ?
C121 H12A 0.9900 . ?
C121 H12B 0.9900 . ?
C131 C1B3 1.513(2) . ?
C131 C132 1.523(3) . ?
C131 H13A 0.9900 . ?
C131 H13B 0.9900 . ?
C141 C142 1.500(3) . ?
C141 C1B4 1.510(2) . ?
C141 H14A 0.9900 . ?
C141 H14B 0.9900 . ?
C151 C1B5 1.498(2) . ?
C151 C152 1.530(2) . ?
C151 H15A 0.9900 . ?
C151 H15B 0.9900 . ?
C161 C1B6 1.501(2) . ?
C161 C162 1.531(2) . ?
C161 H16A 0.9900 . ?
C161 H16B 0.9900 . ?
C171 C1B7 1.496(2) . ?
C171 C172 1.532(3) . ?
C171 H17A 0.9900 . ?
C171 H17B 0.9900 . ?
C181 C1B8 1.501(2) . ?
C181 C182 1.528(2) . ?
C181 H18A 0.9900 . ?
C181 H18B 0.9900 . ?
C112 H11C 0.9800 . ?
C112 H11D 0.9800 . ?
C112 H11E 0.9800 . ?
C122 H12C 0.9800 . ?
C122 H12D 0.9800 . ?
C122 H12E 0.9800 . ?
C132 H13C 0.9800 . ?
C132 H13D 0.9800 . ?
C132 H13E 0.9800 . ?
C142 H14C 0.9800 . ?
C142 H14D 0.9800 . ?
C142 H14E 0.9800 . ?
C152 H15C 0.9800 . ?
C152 H15D 0.9800 . ?
C152 H15E 0.9800 . ?
C162 H16C 0.9800 . ?
C162 H16D 0.9800 . ?
C162 H16E 0.9800 . ?
C172 H17C 0.9800 . ?
C172 H17D 0.9800 . ?
C172 H17E 0.9800 . ?
C182 H18C 0.9800 . ?
C182 H18D 0.9800 . ?
C182 H18E 0.9800 . ?
C1A1 C1M4 1.397(2) . ?
C1A1 C1B1 1.457(2) . ?
C1A2 C1M1 1.394(2) . ?
C1A2 C1B2 1.455(2) . ?
C1A3 C1M1 1.398(2) . ?
C1A3 C1B3 1.457(2) . ?
C1A4 C1M2 1.402(2) . ?
C1A4 C1B4 1.455(2) . ?
C1A5 C1M3 1.391(2) . ?
C1A5 C1B6 1.452(2) . ?
C1A6 C1M2 1.394(2) . ?
C1A6 C1B5 1.458(2) . ?
C1A7 C1M3 1.394(2) . ?
C1A7 C1B7 1.451(2) . ?
C1A8 C1M4 1.395(2) . ?
C1A8 C1B8 1.457(2) . ?
C1B1 C1B2 1.364(2) . ?
C1B3 C1B4 1.364(2) . ?
C1B5 C1B6 1.364(2) . ?
C1B7 C1B8 1.365(2) . ?
C1M1 H1MA 0.9500 . ?
C1M2 H1MB 0.9500 . ?
C1M3 H1MC 0.9500 . ?
C1M4 H1MD 0.9500 . ?
Fe2 N24 2.0976(13) . ?
Fe2 N21 2.1073(14) . ?
Fe2 N23 2.1136(14) . ?
Fe2 N22 2.1138(14) . ?
Fe2 S2 2.3830(5) . ?
S2 H2S 1.23(2) . ?
N21 C2A2 1.369(2) . ?
N21 C2A1 1.370(2) . ?
N24 C2A8 1.368(2) . ?
N24 C2A7 1.3758(19) . ?
N23 C2A6 1.370(2) . ?
N23 C2A5 1.373(2) . ?
N22 C2A3 1.371(2) . ?
N22 C2A4 1.375(2) . ?
C211 C2B1 1.496(3) . ?
C211 C212 1.525(3) . ?
C211 H22A 0.9900 . ?
C211 H22B 0.9900 . ?
C212 H22C 0.9800 . ?
C212 H22D 0.9800 . ?
C212 H22E 0.9800 . ?
C221 C2B2 1.499(2) . ?
C221 C222 1.518(3) . ?
C221 H21A 0.9900 . ?
C221 H21B 0.9900 . ?
C222 H21C 0.9800 . ?
C222 H21D 0.9800 . ?
C222 H21E 0.9800 . ?
C231 C2B3 1.504(3) . ?
C231 C232 1.529(3) . ?
C231 H28A 0.9900 . ?
C231 H28B 0.9900 . ?
C232 H28C 0.9800 . ?
C232 H28D 0.9800 . ?
C232 H28E 0.9800 . ?
C241 C2B4 1.505(3) . ?
C241 C242 1.522(3) . ?
C241 H27A 0.9900 . ?
C241 H27B 0.9900 . ?
C242 H27C 0.9800 . ?
C242 H27D 0.9800 . ?
C242 H27E 0.9800 . ?
C251 C2B5 1.502(2) . ?
C251 C252 1.527(3) . ?
C251 H26A 0.9900 . ?
C251 H26B 0.9900 . ?
C252 H26C 0.9800 . ?
C252 H26D 0.9800 . ?
C252 H26E 0.9800 . ?
C261 C2B6 1.498(2) . ?
C261 C262 1.531(2) . ?
C261 H25A 0.9900 . ?
C261 H25B 0.9900 . ?
C262 H25C 0.9800 . ?
C262 H25D 0.9800 . ?
C262 H25E 0.9800 . ?
C271 C2B7 1.502(2) . ?
C271 C272 1.524(3) . ?
C271 H24A 0.9900 . ?
C271 H24B 0.9900 . ?
C272 H24C 0.9800 . ?
C272 H24D 0.9800 . ?
C272 H24E 0.9800 . ?
C281 C2B8 1.493(2) . ?
C281 C282 1.519(3) . ?
C281 H23A 0.9900 . ?
C281 H23B 0.9900 . ?
C282 H23C 0.9800 . ?
C282 H23D 0.9800 . ?
C282 H23E 0.9800 . ?
C2A1 C2M4 1.399(2) . ?
C2A1 C2B1 1.449(2) . ?
C2A2 C2M1 1.405(2) . ?
C2A2 C2B2 1.448(2) . ?
C2A3 C2M1 1.389(3) . ?
C2A3 C2B3 1.463(2) . ?
C2A4 C2M2 1.391(3) . ?
C2A4 C2B4 1.457(2) . ?
C2A5 C2M2 1.395(2) . ?
C2A5 C2B5 1.453(2) . ?
C2A6 C2M3 1.394(2) . ?
C2A6 C2B6 1.452(2) . ?
C2A7 C2M3 1.388(2) . ?
C2A7 C2B7 1.454(2) . ?
C2A8 C2M4 1.393(2) . ?
C2A8 C2B8 1.456(2) . ?
C2B1 C2B2 1.369(2) . ?
C2B3 C2B4 1.362(3) . ?
C2B5 C2B6 1.367(2) . ?
C2B7 C2B8 1.364(2) . ?
C2M1 H2MD 0.9500 . ?
C2M2 H2MC 0.9500 . ?
C2M3 H2MB 0.9500 . ?
C2M4 H2MA 0.9500 . ?
Na30 O35A 2.4712(19) . ?
Na30 O36A 2.478(2) . ?
Na30 O301 2.4816(14) . ?
Na30 O303 2.5154(14) . ?
Na30 O36B 2.525(5) . ?
Na30 O304 2.6012(14) . ?
Na30 O35B 2.646(4) . ?
Na30 N301 2.7311(17) . ?
Na30 O302 2.7497(14) . ?
Na30 N302 2.9081(16) . ?
N301 C313 1.466(2) . ?
N301 C307 1.467(3) . ?
N301 C301 1.472(2) . ?
N302 C306 1.466(2) . ?
N302 C312 1.468(2) . ?
N302 C318 1.472(2) . ?
O301 C303 1.405(2) . ?
O301 C302 1.435(3) . ?
O302 C304 1.420(3) . ?
O302 C305 1.427(2) . ?
O303 C309 1.422(2) . ?
O303 C308 1.424(2) . ?
O304 C311 1.422(2) . ?
O304 C310 1.428(2) . ?
O35A C315 1.395(3) . ?
O35A C314 1.477(3) . ?
O35B C315 1.342(4) . ?
O35B C314 1.473(4) . ?
O36A C317 1.412(3) . ?
O36A C316 1.419(4) . ?
O36B C316 1.214(5) . ?
O36B C317 1.532(7) . ?
C301 C302 1.506(3) . ?
C301 H30A 0.9900 . ?
C301 H30B 0.9900 . ?
C302 H30C 0.9900 . ?
C302 H30D 0.9900 . ?
C303 C304 1.504(3) . ?
C303 H30E 0.9900 . ?
C303 H30F 0.9900 . ?
C304 H30G 0.9900 . ?
C304 H30H 0.9900 . ?
C305 C306 1.516(3) . ?
C305 H30I 0.9900 . ?
C305 H30J 0.9900 . ?
C306 H30K 0.9900 . ?
C306 H30L 0.9900 . ?
C307 C308 1.496(3) . ?
C307 H30M 0.9900 . ?
C307 H30N 0.9900 . ?
C308 H30O 0.9900 . ?
C308 H30P 0.9900 . ?
C309 C310 1.488(3) . ?
C309 H30Q 0.9900 . ?
C309 H30R 0.9900 . ?
C310 H31A 0.9900 . ?
C310 H31B 0.9900 . ?
C311 C312 1.503(3) . ?
C311 H31C 0.9900 . ?
C311 H31D 0.9900 . ?
C312 H31E 0.9900 . ?
C312 H31F 0.9900 . ?
C313 C314 1.503(3) . ?
C313 H31G 0.9900 . ?
C313 H31H 0.9900 . ?
C314 H31I 0.9900 . ?
C314 H31J 0.9900 . ?
C315 C316 1.468(3) . ?
C315 H31K 0.9900 . ?
C315 H31L 0.9900 . ?
C316 H31M 0.9900 . ?
C316 H31N 0.9900 . ?
C317 C318 1.506(3) . ?
C317 H31O 0.9900 . ?
C317 H31P 0.9900 . ?
C318 H31X 0.9900 . ?
C318 H31Y 0.9900 . ?
Na40 O406 2.4790(14) . ?
Na40 O402 2.4822(15) . ?
Na40 O405 2.5059(15) . ?
Na40 O403 2.5085(14) . ?
Na40 O404 2.5983(14) . ?
Na40 O401 2.6147(15) . ?
Na40 N401 2.6361(16) . ?
Na40 N402 2.6624(15) . ?
N401 C401 1.472(3) . ?
N401 C413 1.475(3) . ?
N401 C407 1.477(2) . ?
N402 C418 1.470(2) . ?
N402 C406 1.470(2) . ?
N402 C412 1.473(2) . ?
O401 C402 1.421(2) . ?
O401 C403 1.430(2) . ?
O402 C404 1.427(2) . ?
O402 C405 1.431(2) . ?
O403 C409 1.427(2) . ?
O403 C408 1.428(2) . ?
O404 C411 1.423(2) . ?
O404 C410 1.428(2) . ?
O405 C415 1.426(2) . ?
O405 C414 1.432(2) . ?
O406 C417 1.425(2) . ?
O406 C416 1.432(2) . ?
C401 C402 1.515(3) . ?
C401 H40A 0.9900 . ?
C401 H40B 0.9900 . ?
C402 H40C 0.9900 . ?
C402 H40D 0.9900 . ?
C403 C404 1.488(3) . ?
C403 H40E 0.9900 . ?
C403 H40F 0.9900 . ?
C404 H40G 0.9900 . ?
C404 H40H 0.9900 . ?
C405 C406 1.513(3) . ?
C405 H40I 0.9900 . ?
C405 H40J 0.9900 . ?
C406 H40K 0.9900 . ?
C406 H40L 0.9900 . ?
C407 C408 1.514(3) . ?
C407 H40M 0.9900 . ?
C407 H40N 0.9900 . ?
C408 H40O 0.9900 . ?
C408 H40P 0.9900 . ?
C409 C410 1.497(3) . ?
C409 H40Q 0.9900 . ?
C409 H40R 0.9900 . ?
C410 H41A 0.9900 . ?
C410 H41B 0.9900 . ?
C411 C412 1.512(3) . ?
C411 H41C 0.9900 . ?
C411 H41D 0.9900 . ?
C412 H41E 0.9900 . ?
C412 H41F 0.9900 . ?
C413 C414 1.509(3) . ?
C413 H41G 0.9900 . ?
C413 H41H 0.9900 . ?
C414 H41I 0.9900 . ?
C414 H41J 0.9900 . ?
C415 C416 1.492(3) . ?
C415 H41K 0.9900 . ?
C415 H41L 0.9900 . ?
C416 H41M 0.9900 . ?
C416 H41N 0.9900 . ?
C417 C418 1.520(3) . ?
C417 H41O 0.9900 . ?
C417 H41P 0.9900 . ?
C418 H41Q 0.9900 . ?
C418 H41R 0.9900 . ?
C(S1 C(S6 1.379(3) . ?
C(S1 C(S2 1.385(3) . ?
C(S1 H(SA 0.9500 . ?
C(S2 C(S3 1.386(3) . ?
C(S2 H(SB 0.9500 . ?
C(S3 C(S4 1.381(3) . ?
C(S3 H(SC 0.9500 . ?
C(S4 C(S5 1.391(3) . ?
C(S4 H(SD 0.9500 . ?
C(S5 C(S6 1.387(3) . ?
C(S5 H(SE 0.9500 . ?
C(S6 H(SF 0.9500 . ?
